data_4334275
loop_
_publ_author_name
'Igor O. Koshevoy'
'Antti J. Karttunen'
'Ilya S. Kritchenkou'
'Dmitrii V. Krupenya'
'Stanislav I. Selivanov'
'Alexei S. Melnikov'
'Sergey P. Tunik'
'Matti Haukka'
'Tapani A. Pakkanen'

_publ_section_title
;
 Sky-Blue Luminescent AuI-AgI Alkynyl-Phosphine Clusters
;
_journal_name_full 'Inorganic Chemistry'
_journal_page_first 3663
_journal_page_last 3673
_journal_paper_doi 10.1021/ic302105a
_journal_volume 52
_journal_year 2013
_chemical_formula_moiety '2(C264 H228 Ag4 Au12 P12), 8(F6 P), 27(C3 H6 O)'
_chemical_formula_sum 'C611 H624 Ag8 Au24 F48 O28 P32'
_chemical_formula_weight 15908.30
_chemical_name_systematic
; 
 ? 
;
_space_group_IT_number 15
_symmetry_cell_setting monoclinic
_symmetry_space_group_name_Hall '-C 2yc'
_symmetry_space_group_name_H-M 'C 1 2/c 1'
_atom_sites_solution_hydrogens geom
_atom_sites_solution_primary direct
_atom_sites_solution_secondary difmap
_audit_creation_method SHELXL-97
_cell_angle_alpha 90.00
_cell_angle_beta 117.1250(10)
_cell_angle_gamma 90.00
_cell_formula_units_Z 2
_cell_length_a 39.2864(4)
_cell_length_b 32.6616(4)
_cell_length_c 27.3632(3)
_cell_measurement_reflns_used 9883
_cell_measurement_temperature 100(2)
_cell_measurement_theta_max 28.65
_cell_measurement_theta_min 2.40
_cell_volume 31249.5(7)
_computing_cell_refinement 'SAINT (Bruker AXS, 2009)'
_computing_data_collection 'APEX2 (Bruker AXS, 2010)'
_computing_data_reduction 'SAINT (Bruker AXS, 2009)'
_computing_molecular_graphics 'Diamond v.3.2g (Brandenburg, 2011)'
_computing_publication_material 'SHELXL-97 (Sheldrick, 2008)'
_computing_structure_refinement 'SHELXL-97 (Sheldrick, 2008)'
_computing_structure_solution 'SHELXS-97 (Sheldrick, 2008)'
_diffrn_ambient_temperature 100(2)
_diffrn_detector_area_resol_mean 16
_diffrn_measured_fraction_theta_full 0.999
_diffrn_measured_fraction_theta_max 0.999
_diffrn_measurement_device '62mm x 62mm CCD camera on \k-goniostat'
_diffrn_measurement_device_type 'Bruker KAPPA APEX II CCD'
_diffrn_measurement_method '\f scans and \w scans with \k offset'
_diffrn_radiation_monochromator 'horizontally mounted graphite crystal'
_diffrn_radiation_source 'fine-focus sealed tube'
_diffrn_radiation_type MoK\a
_diffrn_radiation_wavelength 0.71073
_diffrn_reflns_av_R_equivalents 0.0418
_diffrn_reflns_av_sigmaI/netI 0.0370
_diffrn_reflns_limit_h_max 47
_diffrn_reflns_limit_h_min -47
_diffrn_reflns_limit_k_max 39
_diffrn_reflns_limit_k_min -39
_diffrn_reflns_limit_l_max 33
_diffrn_reflns_limit_l_min -29
_diffrn_reflns_number 121291
_diffrn_reflns_theta_full 25.50
_diffrn_reflns_theta_max 25.50
_diffrn_reflns_theta_min 2.09
_exptl_absorpt_coefficient_mu 6.003
_exptl_absorpt_correction_T_max 0.4285
_exptl_absorpt_correction_T_min 0.2940
_exptl_absorpt_correction_type multi-scan
_exptl_absorpt_process_details 'SADABS (Sheldrick, 2008)'
_exptl_crystal_colour yellow
_exptl_crystal_density_diffrn 1.691
_exptl_crystal_description block
_exptl_crystal_F_000 15396
_exptl_crystal_size_max 0.27
_exptl_crystal_size_mid 0.22
_exptl_crystal_size_min 0.17
_refine_diff_density_max 2.828
_refine_diff_density_min -1.584
_refine_diff_density_rms 0.157
_refine_ls_extinction_method none
_refine_ls_goodness_of_fit_ref 1.051
_refine_ls_hydrogen_treatment constr
_refine_ls_matrix_type full
_refine_ls_number_parameters 1700
_refine_ls_number_reflns 29073
_refine_ls_number_restraints 154
_refine_ls_restrained_S_all 1.052
_refine_ls_R_factor_all 0.0557
_refine_ls_R_factor_gt 0.0369
_refine_ls_shift/su_max 0.003
_refine_ls_shift/su_mean 0.000
_refine_ls_structure_factor_coef Fsqd
_refine_ls_weighting_details 'calc w=1/[\s^2^(Fo^2^)+(0.0427P)^2^+439.7368P] where P=(Fo^2^+2Fc^2^)/3'
_refine_ls_weighting_scheme calc
_refine_ls_wR_factor_gt 0.0899
_refine_ls_wR_factor_ref 0.1000
_reflns_number_gt 23230
_reflns_number_total 29073
_reflns_threshold_expression >2sigma(I)
_cod_data_source_file ic302105a_si_002_1.cif
_cod_data_source_block 1
_cod_original_cell_volume 31249.5(6)
_cod_original_sg_symbol_H-M 'C 2/c'
_cod_database_code 4334275

loop_
_symmetry_equiv_pos_as_xyz
'x, y, z'
'-x, y, -z+1/2'
'x+1/2, y+1/2, z'
'-x+1/2, y+1/2, -z+1/2'
'-x, -y, -z'
'x, -y, z-1/2'
'-x+1/2, -y+1/2, -z'
'x+1/2, -y+1/2, z-1/2'

loop_
_atom_site_label
_atom_site_type_symbol
_atom_site_fract_x
_atom_site_fract_y
_atom_site_fract_z
_atom_site_U_iso_or_equiv
_atom_site_adp_type
_atom_site_occupancy
_atom_site_symmetry_multiplicity
_atom_site_calc_flag
_atom_site_refinement_flags
_atom_site_disorder_assembly
_atom_site_disorder_group
C1 C 0.7572(2) 0.3388(2) 0.8172(3) 0.0330(18) Uani 1 1 d . A .
C2 C 0.7699(2) 0.3607(2) 0.7930(3) 0.0344(18) Uani 1 1 d . A .
C3 C 0.7208(2) 0.2548(2) 0.8884(3) 0.0312(17) Uani 1 1 d . A .
C4 C 0.70858(19) 0.2281(2) 0.9072(3) 0.0277(16) Uani 1 1 d . A .
C5 C 0.7829(2) 0.2546(2) 0.7329(3) 0.0329(18) Uani 1 1 d . A .
C6 C 0.8076(2) 0.2694(2) 0.7244(3) 0.0297(17) Uani 1 1 d . . .
C7 C 0.7023(2) 0.1913(2) 0.7506(3) 0.0262(16) Uani 1 1 d . A .
C8 C 0.6749(2) 0.1714(3) 0.7449(3) 0.0322(18) Uani 1 1 d . . .
C11 C 0.7960(2) 0.1643(3) 0.8837(3) 0.0310(18) Uani 1 1 d . A .
C12 C 0.7803(2) 0.1315(3) 0.8784(3) 0.0332(18) Uani 1 1 d . . .
C13 C 0.7846(2) 0.3851(2) 0.7637(3) 0.0355(18) Uani 1 1 d . . .
C14 C 0.7644(3) 0.3894(3) 0.7070(4) 0.046(2) Uani 1 1 d . . .
H14 H 0.7398 0.3771 0.6876 0.056 Uiso 1 1 calc R . .
C15 C 0.7799(3) 0.4115(3) 0.6787(4) 0.057(3) Uani 1 1 d . . .
H15 H 0.7660 0.4141 0.6400 0.068 Uiso 1 1 calc R . .
C16 C 0.8146(3) 0.4294(3) 0.7054(4) 0.059(3) Uani 1 1 d . . .
H16 H 0.8250 0.4442 0.6855 0.070 Uiso 1 1 calc R . .
C17 C 0.8349(3) 0.4261(3) 0.7618(4) 0.052(2) Uani 1 1 d . . .
H17 H 0.8592 0.4389 0.7806 0.062 Uiso 1 1 calc R . .
C18 C 0.8202(2) 0.4044(3) 0.7910(4) 0.041(2) Uani 1 1 d . . .
H18 H 0.8343 0.4026 0.8298 0.049 Uiso 1 1 calc R . .
C19 C 0.6929(2) 0.1982(2) 0.9301(3) 0.0317(17) Uani 1 1 d . . .
C20 C 0.7002(2) 0.2009(2) 0.9852(3) 0.0315(17) Uani 1 1 d . . .
H20 H 0.7145 0.2232 1.0073 0.038 Uiso 1 1 calc R . .
C21 C 0.6863(2) 0.1707(3) 1.0071(4) 0.040(2) Uani 1 1 d . . .
H21 H 0.6912 0.1723 1.0444 0.048 Uiso 1 1 calc R . .
C22 C 0.6654(2) 0.1384(3) 0.9750(4) 0.045(2) Uani 1 1 d . . .
H22 H 0.6563 0.1175 0.9904 0.054 Uiso 1 1 calc R . .
C23 C 0.6576(2) 0.1364(3) 0.9205(4) 0.047(2) Uani 1 1 d . . .
H23 H 0.6430 0.1142 0.8984 0.056 Uiso 1 1 calc R . .
C24 C 0.6708(2) 0.1660(3) 0.8981(4) 0.041(2) Uani 1 1 d . . .
H24 H 0.6648 0.1646 0.8604 0.049 Uiso 1 1 calc R . .
C25 C 0.8386(2) 0.2829(3) 0.7142(3) 0.0356(18) Uani 1 1 d . . .
C26 C 0.8501(3) 0.3235(3) 0.7209(4) 0.051(2) Uani 1 1 d . . .
H26 H 0.8370 0.3432 0.7316 0.061 Uiso 1 1 calc R . .
C27 C 0.8806(3) 0.3354(3) 0.7120(4) 0.062(3) Uani 1 1 d . . .
H27 H 0.8885 0.3632 0.7166 0.074 Uiso 1 1 calc R . .
C28 C 0.8994(3) 0.3070(3) 0.6964(4) 0.059(3) Uani 1 1 d . . .
H28 H 0.9207 0.3151 0.6910 0.071 Uiso 1 1 calc R . .
C29 C 0.8878(3) 0.2669(3) 0.6885(3) 0.047(2) Uani 1 1 d . . .
H29 H 0.9008 0.2476 0.6771 0.056 Uiso 1 1 calc R . .
C30 C 0.8575(3) 0.2545(3) 0.6970(3) 0.040(2) Uani 1 1 d . . .
H30 H 0.8494 0.2268 0.6911 0.048 Uiso 1 1 calc R . .
C31 C 0.6414(2) 0.1478(3) 0.7345(3) 0.041(2) Uani 1 1 d . . .
C32 C 0.6069(3) 0.1674(3) 0.7227(4) 0.048(2) Uani 1 1 d . . .
H32 H 0.6056 0.1964 0.7224 0.058 Uiso 1 1 calc R . .
C33 C 0.5751(3) 0.1447(4) 0.7116(5) 0.073(3) Uani 1 1 d . . .
H33 H 0.5518 0.1581 0.7043 0.087 Uiso 1 1 calc R . .
C34 C 0.5761(4) 0.1037(5) 0.7109(7) 0.107(6) Uani 1 1 d . . .
H34 H 0.5537 0.0884 0.7036 0.129 Uiso 1 1 calc R . .
C35 C 0.6099(4) 0.0837(4) 0.7210(8) 0.114(6) Uani 1 1 d . . .
H35 H 0.6105 0.0547 0.7192 0.136 Uiso 1 1 calc R . .
C36 C 0.6421(3) 0.1061(3) 0.7336(6) 0.073(3) Uani 1 1 d . . .
H36 H 0.6655 0.0924 0.7419 0.088 Uiso 1 1 calc R . .
C9 C 0.8533(9) 0.2694(16) 0.8997(15) 0.032(3) Uani 0.625(6) 1 d P A 1
C10 C 0.8708(5) 0.3007(6) 0.9012(6) 0.032(3) Uani 0.625(6) 1 d P A 1
C37 C 0.8912(3) 0.3384(3) 0.9043(5) 0.0614(16) Uani 0.625(6) 1 d PG A 1
C38 C 0.8937(3) 0.3687(3) 0.9415(4) 0.0614(16) Uani 0.625(6) 1 d PG A 1
H38 H 0.8826 0.3645 0.9654 0.074 Uiso 0.625(6) 1 calc PR A 1
C39 C 0.9126(3) 0.4052(3) 0.9436(4) 0.0614(16) Uani 0.625(6) 1 d PG A 1
H39 H 0.9143 0.4259 0.9690 0.074 Uiso 0.625(6) 1 calc PR A 1
C40 C 0.9289(3) 0.4114(3) 0.9086(4) 0.0614(16) Uani 0.625(6) 1 d PG A 1
H40 H 0.9418 0.4363 0.9100 0.074 Uiso 0.625(6) 1 calc PR A 1
C41 C 0.9264(3) 0.3810(3) 0.8714(4) 0.0614(16) Uani 0.625(6) 1 d PG A 1
H41 H 0.9376 0.3853 0.8475 0.074 Uiso 0.625(6) 1 calc PR A 1
C42 C 0.9076(3) 0.3446(3) 0.8693(4) 0.0614(16) Uani 0.625(6) 1 d PG A 1
H42 H 0.9059 0.3238 0.8439 0.074 Uiso 0.625(6) 1 calc PR A 1
C148 C 1.0289(6) 0.6147(8) 0.4992(11) 0.105(6) Uani 0.625(6) 1 d PD A 1
H14P H 1.0243 0.5968 0.4682 0.158 Uiso 0.625(6) 1 calc PR A 1
H14Q H 1.0143 0.6401 0.4857 0.158 Uiso 0.625(6) 1 calc PR A 1
H14R H 1.0207 0.6009 0.5239 0.158 Uiso 0.625(6) 1 calc PR A 1
C149 C 1.0721(8) 0.6249(7) 0.5309(11) 0.105(6) Uani 0.625(6) 1 d PDU A 1
C150 C 1.0868(6) 0.6535(7) 0.5826(8) 0.087(7) Uani 0.625(6) 1 d PD A 1
H15A H 1.1146 0.6568 0.5980 0.131 Uiso 0.625(6) 1 calc PR A 1
H15B H 1.0805 0.6412 0.6102 0.131 Uiso 0.625(6) 1 calc PR A 1
H15C H 1.0744 0.6803 0.5718 0.131 Uiso 0.625(6) 1 calc PR A 1
O6 O 1.0944(5) 0.6120(4) 0.5154(5) 0.089(5) Uani 0.625(6) 1 d PD A 1
C9A C 0.8490(16) 0.271(3) 0.903(3) 0.032(3) Uani 0.375(6) 1 d PU A 2
C10A C 0.8648(8) 0.3024(11) 0.9133(11) 0.032(3) Uani 0.375(6) 1 d PU A 2
C42A C 0.9253(5) 0.3396(5) 0.9496(8) 0.0614(16) Uani 0.375(6) 1 d PG A 2
H42A H 0.9376 0.3145 0.9498 0.074 Uiso 0.375(6) 1 calc PR A 2
C41A C 0.9467(3) 0.3751(6) 0.9689(8) 0.0614(16) Uani 0.375(6) 1 d PG A 2
H41A H 0.9737 0.3744 0.9821 0.074 Uiso 0.375(6) 1 calc PR A 2
C40A C 0.9287(5) 0.4118(5) 0.9687(8) 0.0614(16) Uani 0.375(6) 1 d PGU A 2
H40A H 0.9434 0.4361 0.9818 0.074 Uiso 0.375(6) 1 calc PR A 2
C39A C 0.8893(5) 0.4129(5) 0.9493(8) 0.0614(16) Uani 0.375(6) 1 d PG A 2
H39A H 0.8770 0.4380 0.9491 0.074 Uiso 0.375(6) 1 calc PR A 2
C38A C 0.8679(3) 0.3773(6) 0.9300(8) 0.0614(16) Uani 0.375(6) 1 d PG A 2
H38A H 0.8409 0.3781 0.9168 0.074 Uiso 0.375(6) 1 calc PR A 2
C37A C 0.8859(5) 0.3406(5) 0.9302(8) 0.0614(16) Uani 0.375(6) 1 d PGU A 2
C156 C 1.0411(10) 0.5623(10) 0.5435(15) 0.093(7) Uani 0.375(6) 1 d PD A 2
H25D H 1.0279 0.5448 0.5111 0.140 Uiso 0.375(6) 1 calc PR A 2
H25E H 1.0242 0.5675 0.5603 0.140 Uiso 0.375(6) 1 calc PR A 2
H25F H 1.0643 0.5484 0.5701 0.140 Uiso 0.375(6) 1 calc PR A 2
O7 O 1.0400(7) 0.6074(8) 0.4726(10) 0.098(9) Uani 0.375(6) 1 d PD A 2
C157 C 1.0515(7) 0.6014(8) 0.5270(16) 0.093(7) Uani 0.375(6) 1 d PDU A 2
C158 C 1.0729(12) 0.6342(13) 0.5650(15) 0.093(7) Uani 0.375(6) 1 d PD A 2
H25G H 1.0763 0.6571 0.5444 0.140 Uiso 0.375(6) 1 calc PR A 2
H25H H 1.0980 0.6239 0.5916 0.140 Uiso 0.375(6) 1 calc PR A 2
H25I H 1.0587 0.6437 0.5845 0.140 Uiso 0.375(6) 1 calc PR A 2
C43 C 0.7636(2) 0.0914(2) 0.8753(3) 0.0365(19) Uani 1 1 d . . .
C44 C 0.7274(3) 0.0879(3) 0.8720(4) 0.048(2) Uani 1 1 d . . .
H44 H 0.7127 0.1119 0.8682 0.058 Uiso 1 1 calc R . .
C45 C 0.7124(3) 0.0499(4) 0.8741(5) 0.070(3) Uani 1 1 d . . .
H45 H 0.6877 0.0477 0.8722 0.084 Uiso 1 1 calc R . .
C46 C 0.7337(4) 0.0153(4) 0.8791(4) 0.068(3) Uani 1 1 d . . .
H46 H 0.7238 -0.0107 0.8818 0.082 Uiso 1 1 calc R . .
C47 C 0.7678(4) 0.0175(3) 0.8800(4) 0.060(3) Uani 1 1 d . . .
H47 H 0.7815 -0.0069 0.8820 0.072 Uiso 1 1 calc R . .
C48 C 0.7837(3) 0.0559(3) 0.8781(3) 0.051(2) Uani 1 1 d . . .
H48 H 0.8080 0.0573 0.8787 0.061 Uiso 1 1 calc R . .
C49 C 0.61038(19) 0.3755(2) 0.7174(3) 0.0247(15) Uani 1 1 d . . .
C50 C 0.6175(2) 0.3937(2) 0.6771(3) 0.0366(19) Uani 1 1 d . . .
H50 H 0.6352 0.3815 0.6668 0.044 Uiso 1 1 calc R . .
C51 C 0.5990(3) 0.4294(3) 0.6520(4) 0.057(3) Uani 1 1 d . . .
H51 H 0.6041 0.4419 0.6247 0.068 Uiso 1 1 calc R . .
C52 C 0.5726(3) 0.4471(3) 0.6671(4) 0.057(3) Uani 1 1 d . . .
H52 H 0.5594 0.4714 0.6496 0.069 Uiso 1 1 calc R . .
C53 C 0.5658(2) 0.4292(3) 0.7070(3) 0.041(2) Uani 1 1 d . . .
H53 H 0.5478 0.4411 0.7170 0.049 Uiso 1 1 calc R . .
C54 C 0.5847(2) 0.3943(2) 0.7326(3) 0.0313(17) Uani 1 1 d . . .
H54 H 0.5803 0.3826 0.7610 0.038 Uiso 1 1 calc R . .
C55 C 0.60380(19) 0.2956(2) 0.7601(3) 0.0235(15) Uani 1 1 d . . .
C56 C 0.5655(2) 0.2938(2) 0.7214(3) 0.0288(16) Uani 1 1 d . . .
H56 H 0.5558 0.3128 0.6919 0.035 Uiso 1 1 calc R . .
C57 C 0.5413(2) 0.2647(3) 0.7255(3) 0.0343(18) Uani 1 1 d . . .
H57 H 0.5151 0.2639 0.6990 0.041 Uiso 1 1 calc R . .
C58 C 0.5553(2) 0.2367(3) 0.7685(3) 0.0344(18) Uani 1 1 d . . .
H58 H 0.5388 0.2167 0.7716 0.041 Uiso 1 1 calc R . .
C59 C 0.5932(2) 0.2381(2) 0.8066(3) 0.0321(17) Uani 1 1 d . . .
H59 H 0.6030 0.2186 0.8356 0.039 Uiso 1 1 calc R . .
C60 C 0.6173(2) 0.2676(2) 0.8030(3) 0.0269(16) Uani 1 1 d . . .
H60 H 0.6433 0.2687 0.8301 0.032 Uiso 1 1 calc R . .
C61 C 0.73400(19) 0.2704(2) 0.5816(3) 0.0239(15) Uani 1 1 d . . .
C62 C 0.7363(2) 0.3126(3) 0.5798(4) 0.043(2) Uani 1 1 d . . .
H62 H 0.7183 0.3292 0.5849 0.052 Uiso 1 1 calc R . .
C63 C 0.7649(3) 0.3309(3) 0.5704(4) 0.056(3) Uani 1 1 d . . .
H63 H 0.7664 0.3598 0.5691 0.068 Uiso 1 1 calc R . .
C64 C 0.7912(2) 0.3066(3) 0.5629(3) 0.049(2) Uani 1 1 d . . .
H64 H 0.8108 0.3189 0.5567 0.058 Uiso 1 1 calc R . .
C65 C 0.7887(2) 0.2658(3) 0.5646(4) 0.050(2) Uani 1 1 d . . .
H65 H 0.8066 0.2492 0.5593 0.060 Uiso 1 1 calc R . .
C66 C 0.7605(2) 0.2475(3) 0.5738(3) 0.0387(19) Uani 1 1 d . . .
H66 H 0.7593 0.2185 0.5748 0.046 Uiso 1 1 calc R . .
C67 C 0.65754(19) 0.2362(2) 0.5250(3) 0.0271(16) Uani 1 1 d . . .
C68 C 0.6436(2) 0.2680(3) 0.4881(3) 0.0346(18) Uani 1 1 d . . .
H68 H 0.6560 0.2939 0.4972 0.042 Uiso 1 1 calc R . .
C69 C 0.6121(2) 0.2629(3) 0.4385(3) 0.047(2) Uani 1 1 d . . .
H69 H 0.6033 0.2851 0.4133 0.056 Uiso 1 1 calc R . .
C70 C 0.5933(2) 0.2262(4) 0.4248(3) 0.056(3) Uani 1 1 d . . .
H70 H 0.5712 0.2229 0.3905 0.068 Uiso 1 1 calc R . .
C71 C 0.6065(2) 0.1943(3) 0.4609(4) 0.051(2) Uani 1 1 d . . .
H71 H 0.5936 0.1687 0.4516 0.061 Uiso 1 1 calc R . .
C72 C 0.6389(2) 0.1991(3) 0.5114(3) 0.0386(19) Uani 1 1 d . . .
H72 H 0.6480 0.1768 0.5364 0.046 Uiso 1 1 calc R . .
C73 C 0.76824(19) 0.0977(2) 0.6277(3) 0.0232(14) Uani 1 1 d . . .
C74 C 0.7812(2) 0.1239(2) 0.6002(3) 0.0350(18) Uani 1 1 d . . .
H74 H 0.7793 0.1527 0.6036 0.042 Uiso 1 1 calc R . .
C75 C 0.7970(2) 0.1087(3) 0.5674(3) 0.040(2) Uani 1 1 d . . .
H75 H 0.8060 0.1269 0.5488 0.048 Uiso 1 1 calc R . .
C76 C 0.7995(2) 0.0666(3) 0.5623(3) 0.038(2) Uani 1 1 d . . .
H76 H 0.8097 0.0559 0.5395 0.046 Uiso 1 1 calc R . .
C77 C 0.7871(2) 0.0407(2) 0.5900(3) 0.0379(19) Uani 1 1 d . . .
H77 H 0.7894 0.0120 0.5870 0.045 Uiso 1 1 calc R . .
C78 C 0.7711(2) 0.0557(2) 0.6229(3) 0.0334(17) Uani 1 1 d . . .
H78 H 0.7622 0.0373 0.6416 0.040 Uiso 1 1 calc R . .
C79 C 0.7149(2) 0.0814(2) 0.6713(3) 0.0263(15) Uani 1 1 d . . .
C80 C 0.6789(2) 0.0784(3) 0.6255(3) 0.040(2) Uani 1 1 d . . .
H80 H 0.6721 0.0974 0.5962 0.048 Uiso 1 1 calc R . .
C81 C 0.6532(3) 0.0484(3) 0.6222(4) 0.049(2) Uani 1 1 d . . .
H81 H 0.6290 0.0465 0.5906 0.059 Uiso 1 1 calc R . .
C82 C 0.6629(3) 0.0212(3) 0.6653(4) 0.045(2) Uani 1 1 d . . .
H82 H 0.6451 0.0008 0.6635 0.054 Uiso 1 1 calc R . .
C83 C 0.6979(2) 0.0235(3) 0.7104(4) 0.040(2) Uani 1 1 d . . .
H83 H 0.7044 0.0045 0.7396 0.048 Uiso 1 1 calc R . .
C84 C 0.7237(2) 0.0533(2) 0.7135(3) 0.0339(18) Uani 1 1 d . . .
H84 H 0.7479 0.0546 0.7450 0.041 Uiso 1 1 calc R . .
C85 C 0.9471(2) 0.1460(3) 0.8818(3) 0.0344(18) Uani 1 1 d . . .
C86 C 0.9581(3) 0.1398(4) 0.8407(4) 0.065(3) Uani 1 1 d . . .
H86 H 0.9499 0.1586 0.8110 0.078 Uiso 1 1 calc R . .
C87 C 0.9806(4) 0.1068(4) 0.8427(6) 0.080(4) Uani 1 1 d . . .
H87 H 0.9874 0.1027 0.8138 0.096 Uiso 1 1 calc R . .
C88 C 0.9933(3) 0.0802(4) 0.8856(7) 0.083(4) Uani 1 1 d . . .
H88 H 1.0091 0.0579 0.8867 0.100 Uiso 1 1 calc R . .
C89 C 0.9833(3) 0.0855(4) 0.9277(6) 0.074(3) Uani 1 1 d . . .
H89 H 0.9923 0.0672 0.9579 0.089 Uiso 1 1 calc R . .
C90 C 0.9595(2) 0.1183(3) 0.9246(4) 0.047(2) Uani 1 1 d . . .
H90 H 0.9518 0.1217 0.9525 0.056 Uiso 1 1 calc R . .
C91 C 0.9464(3) 0.2341(4) 0.8827(4) 0.071(2) Uani 1 1 d . . .
C92 C 0.9439(3) 0.2531(4) 0.8375(4) 0.071(2) Uani 1 1 d . . .
H92 H 0.9261 0.2438 0.8021 0.085 Uiso 1 1 calc R . .
C93 C 0.9677(3) 0.2866(4) 0.8428(4) 0.071(2) Uani 1 1 d . . .
H93 H 0.9660 0.2995 0.8107 0.085 Uiso 1 1 calc R . .
C94 C 0.9932(3) 0.3010(4) 0.8935(4) 0.057(3) Uani 1 1 d . . .
H94 H 1.0081 0.3248 0.8971 0.069 Uiso 1 1 calc R . .
C95 C 0.9963(3) 0.2804(3) 0.9379(4) 0.053(3) Uani 1 1 d . . .
H95 H 1.0149 0.2886 0.9734 0.063 Uiso 1 1 calc R . .
C96 C 0.9728(2) 0.2472(3) 0.9324(3) 0.044(2) Uani 1 1 d . . .
H96 H 0.9753 0.2334 0.9644 0.053 Uiso 1 1 calc R . .
C97 C 0.93238(19) 0.2540(2) 1.0624(3) 0.0262(16) Uani 1 1 d . . .
C98 C 0.9143(2) 0.2897(2) 1.0647(3) 0.0378(19) Uani 1 1 d . . .
H98 H 0.8878 0.2895 1.0551 0.045 Uiso 1 1 calc R . .
C99 C 0.9350(3) 0.3258(3) 1.0812(4) 0.054(3) Uani 1 1 d . . .
H99 H 0.9225 0.3504 1.0824 0.065 Uiso 1 1 calc R . .
C100 C 0.9735(3) 0.3262(3) 1.0958(4) 0.050(2) Uani 1 1 d . . .
H100 H 0.9874 0.3511 1.1074 0.061 Uiso 1 1 calc R . .
C101 C 0.9919(2) 0.2911(3) 1.0937(3) 0.040(2) Uani 1 1 d . . .
H101 H 1.0184 0.2918 1.1037 0.047 Uiso 1 1 calc R . .
C102 C 0.9719(2) 0.2547(2) 1.0773(3) 0.0334(17) Uani 1 1 d . . .
H102 H 0.9847 0.2303 1.0759 0.040 Uiso 1 1 calc R . .
C103 C 0.93308(18) 0.1680(2) 1.0893(3) 0.0238(15) Uani 1 1 d . . .
C104 C 0.94394(19) 0.1768(3) 1.1441(3) 0.0285(16) Uani 1 1 d . . .
H104 H 0.9399 0.2034 1.1546 0.034 Uiso 1 1 calc R . .
C105 C 0.9607(2) 0.1466(3) 1.1833(3) 0.038(2) Uani 1 1 d . . .
H105 H 0.9679 0.1524 1.2208 0.046 Uiso 1 1 calc R . .
C106 C 0.9668(2) 0.1081(3) 1.1684(4) 0.046(2) Uani 1 1 d . . .
H106 H 0.9786 0.0876 1.1955 0.055 Uiso 1 1 calc R . .
C107 C 0.9560(3) 0.0994(3) 1.1142(4) 0.048(2) Uani 1 1 d . . .
H107 H 0.9599 0.0726 1.1040 0.058 Uiso 1 1 calc R . .
C108 C 0.9394(2) 0.1292(2) 1.0744(3) 0.0344(18) Uani 1 1 d . . .
H108 H 0.9325 0.1232 1.0370 0.041 Uiso 1 1 calc R . .
C109 C 0.7459(2) 0.4252(2) 0.9330(3) 0.0252(15) Uani 1 1 d . . .
C110 C 0.7565(2) 0.4283(3) 0.8918(3) 0.0346(18) Uani 1 1 d . . .
H110 H 0.7426 0.4137 0.8584 0.042 Uiso 1 1 calc R . .
C111 C 0.7875(3) 0.4526(3) 0.8984(4) 0.050(2) Uani 1 1 d . . .
H111 H 0.7946 0.4547 0.8696 0.059 Uiso 1 1 calc R . .
C112 C 0.8077(3) 0.4735(3) 0.9466(4) 0.053(2) Uani 1 1 d . . .
H112 H 0.8287 0.4902 0.9510 0.063 Uiso 1 1 calc R . .
C113 C 0.7978(3) 0.4704(3) 0.9887(4) 0.049(2) Uani 1 1 d . . .
H113 H 0.8120 0.4849 1.0220 0.059 Uiso 1 1 calc R . .
C114 C 0.7670(2) 0.4460(2) 0.9827(3) 0.0381(19) Uani 1 1 d . . .
H114 H 0.7604 0.4435 1.0119 0.046 Uiso 1 1 calc R . .
C115 C 0.66980(19) 0.4300(2) 0.9232(3) 0.0218(14) Uani 1 1 d . . .
C116 C 0.63836(19) 0.4396(2) 0.8735(3) 0.0255(15) Uani 1 1 d . . .
H116 H 0.6346 0.4259 0.8408 0.031 Uiso 1 1 calc R . .
C117 C 0.6123(2) 0.4696(2) 0.8719(3) 0.0354(18) Uani 1 1 d . . .
H117 H 0.5909 0.4763 0.8380 0.042 Uiso 1 1 calc R . .
C118 C 0.6174(2) 0.4894(2) 0.9190(3) 0.0326(17) Uani 1 1 d . . .
H118 H 0.5999 0.5099 0.9176 0.039 Uiso 1 1 calc R . .
C119 C 0.6481(2) 0.4794(2) 0.9683(3) 0.0333(18) Uani 1 1 d . . .
H119 H 0.6514 0.4928 1.0010 0.040 Uiso 1 1 calc R . .
C120 C 0.6741(2) 0.4500(2) 0.9707(3) 0.0299(16) Uani 1 1 d . . .
H120 H 0.6952 0.4434 1.0050 0.036 Uiso 1 1 calc R . .
C121 C 0.65885(17) 0.3061(2) 0.7173(3) 0.0210(14) Uani 1 1 d . . .
H12A H 0.6770 0.3251 0.7131 0.025 Uiso 1 1 calc R . .
H12B H 0.6736 0.2821 0.7384 0.025 Uiso 1 1 calc R . .
C122 C 0.62947(19) 0.2918(2) 0.6600(3) 0.0246(15) Uani 1 1 d . . .
H12C H 0.6078 0.2784 0.6629 0.029 Uiso 1 1 calc R . .
H12D H 0.6193 0.3159 0.6357 0.029 Uiso 1 1 calc R . .
C123 C 0.64653(18) 0.2617(2) 0.6341(3) 0.0213(14) Uani 1 1 d . . .
H12E H 0.6260 0.2523 0.5983 0.026 Uiso 1 1 calc R . .
H12F H 0.6563 0.2374 0.6582 0.026 Uiso 1 1 calc R . .
C124 C 0.67913(19) 0.2801(2) 0.6250(3) 0.0209(14) Uani 1 1 d . . .
H12G H 0.7001 0.2888 0.6607 0.025 Uiso 1 1 calc R . .
H12H H 0.6696 0.3047 0.6015 0.025 Uiso 1 1 calc R . .
C125 C 0.78774(19) 0.1197(2) 0.7393(3) 0.0242(15) Uani 1 1 d . . .
H12I H 0.7779 0.1266 0.7658 0.029 Uiso 1 1 calc R . .
H12J H 0.7992 0.0920 0.7486 0.029 Uiso 1 1 calc R . .
C126 C 0.81843(19) 0.1502(2) 0.7452(3) 0.0241(15) Uani 1 1 d . . .
H12K H 0.8070 0.1779 0.7359 0.029 Uiso 1 1 calc R . .
H12L H 0.8283 0.1432 0.7188 0.029 Uiso 1 1 calc R . .
C127 C 0.8517(2) 0.1508(2) 0.8032(3) 0.0290(16) Uani 1 1 d . . .
H12M H 0.8668 0.1254 0.8097 0.035 Uiso 1 1 calc R . .
H12N H 0.8415 0.1518 0.8303 0.035 Uiso 1 1 calc R . .
C128 C 0.8777(2) 0.1881(3) 0.8115(3) 0.0302(17) Uani 1 1 d . . .
H12O H 0.8625 0.2134 0.8055 0.036 Uiso 1 1 calc R . .
H12P H 0.8873 0.1873 0.7838 0.036 Uiso 1 1 calc R . .
C129 C 0.86146(19) 0.2116(2) 1.0389(3) 0.0222(14) Uani 1 1 d . . .
H12Q H 0.8658 0.2236 1.0745 0.027 Uiso 1 1 calc R . .
H12R H 0.8448 0.2304 1.0093 0.027 Uiso 1 1 calc R . .
C130 C 0.72200(19) 0.3639(2) 0.9867(3) 0.0232(15) Uani 1 1 d . . .
H13A H 0.7493 0.3573 0.9995 0.028 Uiso 1 1 calc R . .
H13B H 0.7201 0.3808 1.0154 0.028 Uiso 1 1 calc R . .
C131 C 0.69995(18) 0.3240(2) 0.9804(3) 0.0195(14) Uani 1 1 d . . .
H13C H 0.7005 0.3079 0.9501 0.023 Uiso 1 1 calc R . .
H13D H 0.7133 0.3078 1.0145 0.023 Uiso 1 1 calc R . .
C132 C 0.84138(18) 0.1702(2) 1.0313(3) 0.0219(14) Uani 1 1 d . . .
H13E H 0.8423 0.1553 1.0004 0.026 Uiso 1 1 calc R . .
H13F H 0.8549 0.1535 1.0649 0.026 Uiso 1 1 calc R . .
C133 C 0.8344(3) 0.9796(3) 0.7233(4) 0.051(2) Uani 1 1 d . . .
H13G H 0.8492 1.0027 0.7201 0.077 Uiso 1 1 calc R . .
H13H H 0.8138 0.9727 0.6869 0.077 Uiso 1 1 calc R . .
H13I H 0.8512 0.9559 0.7385 0.077 Uiso 1 1 calc R . .
C134 C 0.8176(2) 0.9911(3) 0.7601(3) 0.0377(19) Uani 1 1 d . . .
C135 C 0.7940(3) 0.9598(3) 0.7701(4) 0.056(3) Uani 1 1 d . . .
H13J H 0.7846 0.9711 0.7948 0.084 Uiso 1 1 calc R . .
H13K H 0.8096 0.9355 0.7869 0.084 Uiso 1 1 calc R . .
H13L H 0.7723 0.9522 0.7352 0.084 Uiso 1 1 calc R . .
C136 C 0.9088(3) 0.1114(4) 0.6357(4) 0.063(3) Uani 1 1 d . . .
H13M H 0.9160 0.1365 0.6230 0.094 Uiso 1 1 calc R . .
H13N H 0.8866 0.0989 0.6051 0.094 Uiso 1 1 calc R . .
H13O H 0.9303 0.0921 0.6492 0.094 Uiso 1 1 calc R . .
C137 C 0.8990(3) 0.1216(4) 0.6812(4) 0.063(3) Uani 1 1 d . . .
C138 C 0.8875(3) 0.0866(3) 0.7050(4) 0.064(3) Uani 1 1 d . . .
H13P H 0.8818 0.0965 0.7342 0.097 Uiso 1 1 calc R . .
H13Q H 0.9085 0.0667 0.7202 0.097 Uiso 1 1 calc R . .
H13R H 0.8647 0.0735 0.6763 0.097 Uiso 1 1 calc R . .
C139 C 0.5336(3) 0.3475(6) 0.5594(5) 0.103(6) Uani 1 1 d . . .
H13S H 0.5275 0.3407 0.5894 0.154 Uiso 1 1 calc R . .
H13T H 0.5111 0.3595 0.5288 0.154 Uiso 1 1 calc R . .
H13U H 0.5547 0.3672 0.5724 0.154 Uiso 1 1 calc R . .
C140 C 0.5449(3) 0.3101(6) 0.5406(5) 0.089(5) Uani 1 1 d . . .
C141 C 0.5549(3) 0.3157(4) 0.4944(5) 0.084(4) Uani 1 1 d . . .
H14A H 0.5617 0.2892 0.4845 0.126 Uiso 1 1 calc R . .
H14B H 0.5768 0.3344 0.5060 0.126 Uiso 1 1 calc R . .
H14C H 0.5330 0.3273 0.4626 0.126 Uiso 1 1 calc R . .
C142 C 0.8931(3) 0.0365(4) 0.9151(8) 0.121(7) Uani 1 1 d . . .
H14D H 0.8856 0.0653 0.9102 0.182 Uiso 1 1 calc R . .
H14E H 0.8715 0.0195 0.9113 0.182 Uiso 1 1 calc R . .
H14F H 0.9009 0.0285 0.8871 0.182 Uiso 1 1 calc R . .
C143 C 0.9253(4) 0.0305(3) 0.9699(6) 0.071(4) Uani 1 1 d . . .
C144 C 0.9409(3) -0.0101(4) 0.9863(5) 0.082(4) Uani 1 1 d . . .
H14G H 0.9616 -0.0093 1.0240 0.123 Uiso 1 1 calc R . .
H14H H 0.9510 -0.0198 0.9616 0.123 Uiso 1 1 calc R . .
H14I H 0.9208 -0.0287 0.9844 0.123 Uiso 1 1 calc R . .
C145 C 0.8156(6) 0.4137(5) 0.5123(6) 0.133(4) Uani 1 1 d . . .
H14J H 0.7927 0.4311 0.4965 0.200 Uiso 1 1 calc R . .
H14K H 0.8079 0.3849 0.5086 0.200 Uiso 1 1 calc R . .
H14L H 0.8309 0.4185 0.4928 0.200 Uiso 1 1 calc R . .
C146 C 0.8366(6) 0.4230(5) 0.5659(7) 0.133(4) Uani 1 1 d . . .
C147 C 0.8738(5) 0.4026(5) 0.6005(6) 0.133(4) Uani 1 1 d . . .
H14M H 0.8845 0.4133 0.6381 0.200 Uiso 1 1 calc R . .
H14N H 0.8916 0.4081 0.5853 0.200 Uiso 1 1 calc R . .
H14O H 0.8698 0.3730 0.6009 0.200 Uiso 1 1 calc R . .
C151 C 0.9716(7) 0.5953(8) 0.7010(10) 0.105(8) Uani 0.50 1 d PDU . .
H15D H 0.9571 0.6163 0.6740 0.157 Uiso 0.50 1 calc PR . .
H15E H 0.9541 0.5792 0.7101 0.157 Uiso 0.50 1 calc PR . .
H15F H 0.9841 0.5772 0.6857 0.157 Uiso 0.50 1 calc PR . .
C152 C 1.0000 0.6145(9) 0.7500 0.105(8) Uani 0.50 2 d SPDU . .
O8 O 1.0000 0.6509(7) 0.7500 0.097(9) Uani 0.50 2 d SPD . .
O1 O 0.8232(2) 1.0242(2) 0.7824(3) 0.067(2) Uani 1 1 d . . .
O2 O 0.8994(3) 0.1563(2) 0.6968(3) 0.096(3) Uani 1 1 d . . .
O3 O 0.5448(2) 0.2769(4) 0.5607(4) 0.100(4) Uani 1 1 d . . .
O4 O 0.9394(5) 0.0585(3) 0.9998(5) 0.163(6) Uani 1 1 d . . .
O5 O 0.8262(4) 0.4493(5) 0.5890(5) 0.152(5) Uani 1 1 d . . .
F1 F 0.61241(15) 0.39649(17) 0.5505(2) 0.0561(14) Uani 1 1 d . . .
F2 F 0.65520(17) 0.44768(15) 0.5845(2) 0.0576(14) Uani 1 1 d . . .
F3 F 0.63223(18) 0.42933(17) 0.4957(2) 0.0618(15) Uani 1 1 d . . .
F4 F 0.69384(16) 0.41498(19) 0.5564(2) 0.0653(16) Uani 1 1 d . . .
F5 F 0.65068(16) 0.36443(16) 0.5214(2) 0.0562(14) Uani 1 1 d . . .
F6 F 0.67303(15) 0.38219(16) 0.6099(2) 0.0528(13) Uani 1 1 d . . .
F7 F 0.5000 0.4713(2) 0.7500 0.056(2) Uani 1 2 d S . .
F8 F 0.52684(15) 0.52006(19) 0.8145(2) 0.0594(15) Uani 1 1 d . . .
F9 F 0.46346(13) 0.51980(16) 0.7607(2) 0.0494(13) Uani 1 1 d . . .
F10 F 0.5000 0.5684(2) 0.7500 0.062(2) Uani 1 2 d S . .
P9 P 0.9397(3) 0.4747(2) 0.7563(4) 0.113(3) Uani 0.50 1 d PD . .
F11 F 0.9574(5) 0.5185(4) 0.7739(8) 0.161(10) Uani 0.50 1 d PD . .
F12 F 0.9171(4) 0.4805(5) 0.7922(6) 0.128(6) Uani 0.50 1 d PDU . .
F13 F 0.9756(5) 0.4603(8) 0.8115(9) 0.183(10) Uani 0.50 1 d PDU . .
F14 F 0.9235(5) 0.4304(4) 0.7399(7) 0.141(7) Uani 0.50 1 d PDU . .
F15 F 0.9605(5) 0.4706(5) 0.7181(8) 0.170(10) Uani 0.50 1 d PD . .
F16 F 0.9028(4) 0.4940(5) 0.7047(6) 0.141(8) Uani 0.50 1 d PD . .
P1 P 0.63774(5) 0.33190(6) 0.75656(7) 0.0207(4) Uani 1 1 d . A .
P2 P 0.69772(5) 0.24392(6) 0.59275(7) 0.0203(4) Uani 1 1 d . A .
P3 P 0.74835(5) 0.11887(6) 0.67095(7) 0.0218(4) Uani 1 1 d . A .
P4 P 0.91790(5) 0.18931(6) 0.87959(7) 0.0274(4) Uani 1 1 d . A .
P5 P 0.90722(5) 0.20617(6) 1.03747(7) 0.0197(3) Uani 1 1 d . A .
P6 P 0.70504(5) 0.39389(6) 0.92370(7) 0.0205(4) Uani 1 1 d . A .
P7 P 0.65303(7) 0.40605(6) 0.55290(9) 0.0362(5) Uani 1 1 d . . .
P8 P 0.5000 0.51976(8) 0.7500 0.0265(6) Uani 1 2 d S . .
Ag1 Ag 0.798810(15) 0.285563(17) 0.81665(2) 0.02731(12) Uani 1 1 d . . .
Ag2 Ag 0.740300(15) 0.204859(18) 0.84472(2) 0.02896(13) Uani 1 1 d . . .
Au1 Au 0.679257(7) 0.356233(8) 0.843112(10) 0.02041(6) Uani 1 1 d . . .
Au2 Au 0.721857(7) 0.182725(8) 0.638585(10) 0.02138(6) Uani 1 1 d . . .
Au3 Au 0.904550(7) 0.193388(8) 0.953029(10) 0.02114(6) Uani 1 1 d . . .
Au4 Au 0.738695(8) 0.297849(9) 0.853796(11) 0.02903(7) Uani 1 1 d . A .
Au5 Au 0.742825(8) 0.223839(9) 0.743889(11) 0.02772(7) Uani 1 1 d . A .
Au6 Au 0.823612(8) 0.217069(10) 0.892610(11) 0.02951(7) Uani 1 1 d . A .
C154 C 0.9955(16) 0.7687(6) 0.2469(11) 0.094(9) Uani 0.50 1 d PDU . .
O9 O 0.9859(5) 0.7332(5) 0.2320(7) 0.090(6) Uani 0.50 1 d PDU . .
C153 C 0.9786(7) 0.8039(6) 0.2092(10) 0.075(7) Uani 0.50 1 d PDU . .
H15G H 0.9562 0.8180 0.1813 0.113 Uiso 0.50 1 calc PR . .
H15H H 1.0008 0.8221 0.2224 0.113 Uiso 0.50 1 calc PR . .
H15I H 0.9736 0.7961 0.2400 0.113 Uiso 0.50 1 calc PR . .
C155 C 1.0167(9) 0.7810(10) 0.3056(10) 0.104(10) Uani 0.50 1 d PDU . .
H15J H 1.0408 0.7667 0.3277 0.155 Uiso 0.50 1 calc PR . .
H15K H 0.9994 0.7630 0.2761 0.155 Uiso 0.50 1 calc PR . .
H15L H 1.0048 0.7888 0.3289 0.155 Uiso 0.50 1 calc PR . .

loop_
_atom_site_aniso_label
_atom_site_aniso_U_11
_atom_site_aniso_U_22
_atom_site_aniso_U_33
_atom_site_aniso_U_23
_atom_site_aniso_U_13
_atom_site_aniso_U_12
C1 0.033(4) 0.031(5) 0.031(4) -0.005(3) 0.011(3) 0.011(3)
C2 0.034(4) 0.029(5) 0.034(4) -0.004(3) 0.010(4) 0.007(3)
C3 0.028(4) 0.035(5) 0.026(4) -0.007(3) 0.008(3) 0.014(3)
C4 0.021(3) 0.030(4) 0.024(4) -0.008(3) 0.004(3) 0.010(3)
C5 0.041(4) 0.031(5) 0.021(4) -0.003(3) 0.009(3) 0.005(4)
C6 0.041(4) 0.027(4) 0.016(3) -0.002(3) 0.010(3) 0.003(3)
C7 0.023(4) 0.031(4) 0.017(3) -0.005(3) 0.002(3) 0.005(3)
C8 0.031(4) 0.036(5) 0.022(4) -0.006(3) 0.005(3) 0.009(4)
C11 0.028(4) 0.045(5) 0.020(4) 0.007(3) 0.012(3) 0.018(4)
C12 0.033(4) 0.043(5) 0.026(4) 0.004(3) 0.016(3) 0.014(4)
C13 0.042(4) 0.022(4) 0.039(4) -0.002(3) 0.015(4) 0.011(4)
C14 0.050(5) 0.039(5) 0.040(5) 0.005(4) 0.012(4) 0.017(4)
C15 0.079(7) 0.040(6) 0.047(6) 0.012(5) 0.025(5) 0.015(5)
C16 0.095(8) 0.027(5) 0.065(7) 0.016(5) 0.047(7) 0.019(5)
C17 0.073(7) 0.027(5) 0.072(7) -0.008(4) 0.048(6) 0.000(5)
C18 0.050(5) 0.034(5) 0.041(5) -0.010(4) 0.023(4) -0.001(4)
C19 0.024(4) 0.033(5) 0.033(4) 0.000(3) 0.008(3) 0.012(3)
C20 0.024(4) 0.030(4) 0.038(4) -0.002(3) 0.012(3) 0.008(3)
C21 0.035(4) 0.044(5) 0.043(5) 0.001(4) 0.021(4) 0.009(4)
C22 0.034(4) 0.034(5) 0.068(6) 0.004(4) 0.023(4) 0.006(4)
C23 0.040(5) 0.037(5) 0.057(6) -0.012(4) 0.016(4) 0.003(4)
C24 0.040(5) 0.036(5) 0.041(5) -0.011(4) 0.014(4) 0.005(4)
C25 0.048(5) 0.035(5) 0.022(4) 0.002(3) 0.015(4) 0.007(4)
C26 0.072(6) 0.036(5) 0.060(6) -0.007(4) 0.043(5) -0.005(5)
C27 0.082(8) 0.048(6) 0.073(7) -0.004(5) 0.051(6) -0.007(6)
C28 0.073(7) 0.064(7) 0.054(6) -0.005(5) 0.041(6) -0.014(6)
C29 0.063(6) 0.051(6) 0.035(5) 0.005(4) 0.030(4) 0.011(5)
C30 0.062(6) 0.038(5) 0.024(4) 0.002(3) 0.022(4) 0.004(4)
C31 0.045(5) 0.046(6) 0.039(5) -0.005(4) 0.027(4) 0.002(4)
C32 0.047(5) 0.043(6) 0.058(6) -0.015(4) 0.026(5) 0.001(4)
C33 0.049(6) 0.082(9) 0.103(9) -0.028(7) 0.050(6) -0.015(6)
C34 0.097(10) 0.083(11) 0.197(17) -0.040(11) 0.114(12) -0.037(8)
C35 0.110(11) 0.043(7) 0.25(2) -0.029(10) 0.131(13) -0.024(7)
C36 0.069(7) 0.050(7) 0.128(11) -0.015(7) 0.068(8) -0.004(6)
C9 0.028(5) 0.040(4) 0.024(4) 0.002(4) 0.008(3) 0.010(4)
C10 0.028(5) 0.040(4) 0.024(4) 0.002(4) 0.008(3) 0.010(4)
C37 0.054(3) 0.064(4) 0.061(3) -0.004(3) 0.021(3) -0.010(3)
C38 0.054(3) 0.064(4) 0.061(3) -0.004(3) 0.021(3) -0.010(3)
C39 0.054(3) 0.064(4) 0.061(3) -0.004(3) 0.021(3) -0.010(3)
C40 0.054(3) 0.064(4) 0.061(3) -0.004(3) 0.021(3) -0.010(3)
C41 0.054(3) 0.064(4) 0.061(3) -0.004(3) 0.021(3) -0.010(3)
C42 0.054(3) 0.064(4) 0.061(3) -0.004(3) 0.021(3) -0.010(3)
C148 0.098(9) 0.085(9) 0.112(10) 0.010(8) 0.030(7) -0.011(7)
C149 0.098(9) 0.085(9) 0.112(10) 0.010(8) 0.030(7) -0.011(7)
C150 0.085(16) 0.12(2) 0.069(14) 0.027(13) 0.049(13) 0.013(14)
O6 0.113(12) 0.077(10) 0.055(8) 0.013(7) 0.020(8) -0.016(9)
C9A 0.028(5) 0.040(4) 0.024(4) 0.002(4) 0.008(3) 0.010(4)
C10A 0.028(5) 0.040(4) 0.024(4) 0.002(4) 0.008(3) 0.010(4)
C42A 0.054(3) 0.064(4) 0.061(3) -0.004(3) 0.021(3) -0.010(3)
C41A 0.054(3) 0.064(4) 0.061(3) -0.004(3) 0.021(3) -0.010(3)
C40A 0.054(3) 0.064(4) 0.061(3) -0.004(3) 0.021(3) -0.010(3)
C39A 0.054(3) 0.064(4) 0.061(3) -0.004(3) 0.021(3) -0.010(3)
C38A 0.054(3) 0.064(4) 0.061(3) -0.004(3) 0.021(3) -0.010(3)
C37A 0.054(3) 0.064(4) 0.061(3) -0.004(3) 0.021(3) -0.010(3)
C156 0.082(10) 0.091(11) 0.097(11) 0.019(8) 0.033(8) 0.013(8)
O7 0.085(16) 0.15(2) 0.090(18) 0.030(16) 0.065(15) 0.046(16)
C157 0.082(10) 0.091(11) 0.097(11) 0.019(8) 0.033(8) 0.013(8)
C158 0.082(10) 0.091(11) 0.097(11) 0.019(8) 0.033(8) 0.013(8)
C43 0.057(5) 0.031(5) 0.020(4) 0.000(3) 0.016(4) 0.013(4)
C44 0.047(5) 0.042(6) 0.050(5) -0.016(4) 0.017(4) -0.003(4)
C45 0.076(8) 0.058(8) 0.083(8) -0.027(6) 0.041(7) -0.023(6)
C46 0.097(9) 0.047(7) 0.053(6) -0.018(5) 0.028(6) -0.011(6)
C47 0.108(9) 0.026(5) 0.041(5) 0.002(4) 0.030(6) 0.019(6)
C48 0.064(6) 0.056(7) 0.029(4) 0.009(4) 0.019(4) 0.025(5)
C49 0.026(3) 0.027(4) 0.020(3) -0.001(3) 0.009(3) 0.004(3)
C50 0.055(5) 0.033(5) 0.026(4) 0.002(3) 0.022(4) 0.011(4)
C51 0.092(8) 0.043(6) 0.043(5) 0.017(4) 0.037(5) 0.028(5)
C52 0.073(7) 0.052(6) 0.041(5) 0.013(4) 0.021(5) 0.035(5)
C53 0.029(4) 0.051(6) 0.039(5) -0.003(4) 0.013(4) 0.016(4)
C54 0.028(4) 0.037(5) 0.033(4) -0.006(3) 0.018(3) 0.001(3)
C55 0.022(3) 0.025(4) 0.025(4) -0.003(3) 0.013(3) 0.004(3)
C56 0.025(4) 0.035(5) 0.026(4) -0.001(3) 0.011(3) 0.004(3)
C57 0.021(4) 0.045(5) 0.035(4) -0.008(4) 0.011(3) -0.005(3)
C58 0.036(4) 0.034(5) 0.044(5) -0.006(4) 0.027(4) -0.005(4)
C59 0.037(4) 0.027(4) 0.034(4) 0.003(3) 0.018(4) 0.006(3)
C60 0.020(3) 0.029(4) 0.030(4) -0.002(3) 0.010(3) 0.006(3)
C61 0.020(3) 0.033(4) 0.015(3) 0.004(3) 0.005(3) 0.007(3)
C62 0.042(5) 0.040(5) 0.062(6) -0.009(4) 0.038(5) -0.009(4)
C63 0.068(6) 0.044(6) 0.082(7) -0.011(5) 0.056(6) -0.018(5)
C64 0.035(5) 0.082(8) 0.038(5) -0.007(5) 0.025(4) -0.017(5)
C65 0.042(5) 0.075(8) 0.054(6) 0.017(5) 0.040(5) 0.016(5)
C66 0.042(5) 0.038(5) 0.048(5) 0.010(4) 0.030(4) 0.014(4)
C67 0.022(3) 0.043(5) 0.021(3) -0.004(3) 0.014(3) 0.007(3)
C68 0.032(4) 0.052(5) 0.017(3) -0.005(3) 0.009(3) 0.005(4)
C69 0.033(4) 0.072(7) 0.028(4) 0.003(4) 0.006(4) 0.012(5)
C70 0.026(4) 0.106(9) 0.022(4) -0.013(5) -0.002(4) 0.006(5)
C71 0.033(5) 0.063(7) 0.049(6) -0.027(5) 0.012(4) -0.013(4)
C72 0.037(4) 0.045(5) 0.030(4) -0.013(4) 0.012(4) -0.010(4)
C73 0.022(3) 0.018(4) 0.024(3) -0.004(3) 0.006(3) 0.000(3)
C74 0.046(5) 0.024(4) 0.045(5) 0.008(3) 0.030(4) 0.011(4)
C75 0.051(5) 0.044(5) 0.036(4) 0.007(4) 0.029(4) 0.008(4)
C76 0.043(5) 0.046(5) 0.033(4) -0.001(4) 0.022(4) 0.014(4)
C77 0.054(5) 0.021(4) 0.045(5) -0.005(3) 0.028(4) 0.004(4)
C78 0.036(4) 0.030(5) 0.037(4) -0.003(3) 0.019(4) -0.006(3)
C79 0.027(4) 0.029(4) 0.022(3) -0.001(3) 0.010(3) -0.002(3)
C80 0.041(5) 0.042(5) 0.029(4) 0.001(4) 0.010(4) -0.015(4)
C81 0.044(5) 0.056(6) 0.042(5) -0.006(4) 0.014(4) -0.017(5)
C82 0.047(5) 0.036(5) 0.058(6) -0.006(4) 0.030(5) -0.008(4)
C83 0.045(5) 0.029(5) 0.054(5) 0.005(4) 0.031(4) -0.004(4)
C84 0.032(4) 0.033(5) 0.036(4) 0.001(3) 0.015(4) 0.004(3)
C85 0.024(4) 0.043(5) 0.036(4) -0.016(4) 0.013(3) 0.000(3)
C86 0.069(7) 0.088(9) 0.056(6) -0.016(6) 0.043(6) 0.011(6)
C87 0.084(8) 0.083(10) 0.107(10) -0.040(8) 0.073(8) 0.002(7)
C88 0.069(8) 0.059(8) 0.147(13) -0.025(8) 0.071(9) 0.008(6)
C89 0.062(7) 0.067(8) 0.110(10) 0.004(7) 0.054(7) 0.023(6)
C90 0.046(5) 0.041(5) 0.065(6) 0.002(4) 0.036(5) 0.012(4)
C91 0.067(4) 0.107(6) 0.030(3) 0.009(3) 0.015(3) -0.044(4)
C92 0.067(4) 0.107(6) 0.030(3) 0.009(3) 0.015(3) -0.044(4)
C93 0.067(4) 0.107(6) 0.030(3) 0.009(3) 0.015(3) -0.044(4)
C94 0.037(5) 0.079(8) 0.052(6) 0.010(5) 0.016(4) -0.019(5)
C95 0.050(5) 0.057(6) 0.034(5) 0.001(4) 0.004(4) -0.022(5)
C96 0.046(5) 0.047(6) 0.030(4) 0.009(4) 0.008(4) -0.009(4)
C97 0.023(3) 0.036(4) 0.014(3) 0.005(3) 0.003(3) -0.001(3)
C98 0.027(4) 0.031(5) 0.045(5) -0.004(4) 0.007(4) 0.001(3)
C99 0.037(5) 0.028(5) 0.078(7) -0.002(5) 0.010(5) 0.004(4)
C100 0.045(5) 0.029(5) 0.056(6) -0.005(4) 0.006(4) -0.012(4)
C101 0.026(4) 0.040(5) 0.044(5) -0.001(4) 0.008(4) -0.008(4)
C102 0.028(4) 0.032(5) 0.042(4) -0.003(3) 0.016(4) 0.000(3)
C103 0.020(3) 0.030(4) 0.023(3) 0.008(3) 0.011(3) 0.003(3)
C104 0.022(3) 0.042(5) 0.023(4) 0.002(3) 0.011(3) 0.002(3)
C105 0.021(4) 0.072(7) 0.020(4) 0.009(4) 0.008(3) 0.010(4)
C106 0.039(5) 0.057(6) 0.040(5) 0.024(4) 0.016(4) 0.016(4)
C107 0.062(6) 0.034(5) 0.044(5) 0.011(4) 0.020(5) 0.014(4)
C108 0.046(5) 0.032(5) 0.026(4) 0.009(3) 0.016(4) 0.014(4)
C109 0.031(4) 0.014(4) 0.035(4) 0.003(3) 0.018(3) 0.002(3)
C110 0.032(4) 0.039(5) 0.036(4) 0.000(4) 0.018(4) 0.003(4)
C111 0.048(5) 0.047(6) 0.066(6) 0.006(5) 0.037(5) -0.007(4)
C112 0.048(5) 0.043(6) 0.074(7) 0.003(5) 0.034(5) -0.014(4)
C113 0.046(5) 0.035(5) 0.062(6) -0.008(4) 0.021(5) -0.014(4)
C114 0.045(5) 0.030(5) 0.039(5) -0.006(4) 0.019(4) -0.009(4)
C115 0.027(3) 0.016(4) 0.025(4) 0.003(3) 0.014(3) 0.004(3)
C116 0.028(4) 0.025(4) 0.023(4) -0.004(3) 0.011(3) 0.002(3)
C117 0.031(4) 0.033(5) 0.036(4) -0.002(3) 0.009(3) 0.007(3)
C118 0.037(4) 0.017(4) 0.049(5) -0.004(3) 0.025(4) 0.004(3)
C119 0.049(5) 0.022(4) 0.036(4) -0.004(3) 0.026(4) 0.006(4)
C120 0.039(4) 0.028(4) 0.022(4) -0.001(3) 0.013(3) 0.005(3)
C121 0.013(3) 0.025(4) 0.024(3) 0.002(3) 0.008(3) 0.003(3)
C122 0.024(3) 0.028(4) 0.021(3) -0.002(3) 0.010(3) 0.004(3)
C123 0.018(3) 0.025(4) 0.021(3) -0.003(3) 0.009(3) 0.005(3)
C124 0.031(4) 0.021(4) 0.016(3) -0.003(3) 0.014(3) 0.001(3)
C125 0.027(4) 0.026(4) 0.020(3) -0.001(3) 0.011(3) 0.000(3)
C126 0.027(4) 0.025(4) 0.022(3) 0.001(3) 0.012(3) 0.003(3)
C127 0.028(4) 0.035(5) 0.022(4) 0.000(3) 0.010(3) 0.000(3)
C128 0.027(4) 0.046(5) 0.018(3) -0.004(3) 0.011(3) -0.003(3)
C129 0.025(3) 0.026(4) 0.017(3) -0.002(3) 0.011(3) 0.002(3)
C130 0.021(3) 0.025(4) 0.021(3) -0.003(3) 0.008(3) 0.001(3)
C131 0.022(3) 0.018(4) 0.017(3) 0.004(3) 0.007(3) 0.003(3)
C132 0.027(3) 0.027(4) 0.017(3) 0.004(3) 0.015(3) 0.003(3)
C133 0.062(6) 0.053(6) 0.041(5) 0.003(4) 0.026(5) 0.005(5)
C134 0.039(4) 0.034(5) 0.034(4) 0.013(4) 0.012(4) 0.015(4)
C135 0.062(6) 0.062(7) 0.047(6) 0.004(5) 0.028(5) 0.000(5)
C136 0.065(7) 0.069(8) 0.054(6) -0.008(5) 0.026(5) 0.016(6)
C137 0.074(7) 0.062(7) 0.044(6) 0.000(5) 0.021(5) 0.034(6)
C138 0.071(7) 0.058(7) 0.060(7) 0.006(5) 0.025(6) 0.026(6)
C139 0.048(7) 0.204(18) 0.046(7) -0.019(9) 0.012(6) 0.002(9)
C140 0.036(6) 0.181(17) 0.036(6) -0.011(8) 0.004(5) -0.035(8)
C141 0.065(7) 0.118(12) 0.089(9) -0.017(8) 0.052(7) -0.020(7)
C142 0.049(7) 0.066(9) 0.213(19) 0.058(11) 0.029(10) 0.010(7)
C143 0.106(10) 0.039(6) 0.113(10) -0.019(6) 0.089(9) -0.018(6)
C144 0.064(7) 0.071(9) 0.086(9) -0.022(7) 0.013(7) -0.006(6)
C145 0.186(11) 0.069(6) 0.087(6) 0.002(5) 0.011(7) 0.025(6)
C146 0.186(11) 0.069(6) 0.087(6) 0.002(5) 0.011(7) 0.025(6)
C147 0.186(11) 0.069(6) 0.087(6) 0.002(5) 0.011(7) 0.025(6)
C151 0.109(10) 0.115(10) 0.106(10) -0.001(7) 0.062(7) -0.002(7)
C152 0.109(10) 0.115(10) 0.106(10) -0.001(7) 0.062(7) -0.002(7)
O8 0.072(15) 0.061(16) 0.19(3) 0.000 0.091(19) 0.000
O1 0.080(5) 0.044(4) 0.078(5) 0.003(4) 0.038(4) 0.020(4)
O2 0.172(9) 0.052(5) 0.079(6) -0.001(4) 0.070(6) 0.037(6)
O3 0.046(5) 0.171(11) 0.058(5) -0.001(6) 0.003(4) -0.044(6)
O4 0.37(2) 0.052(6) 0.106(8) -0.031(6) 0.141(11) -0.043(9)
O5 0.184(13) 0.168(14) 0.121(10) -0.001(9) 0.085(10) 0.010(11)
F1 0.058(3) 0.060(4) 0.060(3) -0.003(3) 0.035(3) -0.006(3)
F2 0.086(4) 0.033(3) 0.051(3) -0.009(2) 0.028(3) 0.001(3)
F3 0.094(4) 0.051(4) 0.042(3) 0.011(3) 0.031(3) 0.002(3)
F4 0.064(4) 0.079(4) 0.069(4) 0.002(3) 0.044(3) -0.014(3)
F5 0.077(4) 0.039(3) 0.058(3) -0.008(2) 0.036(3) 0.005(3)
F6 0.069(3) 0.047(3) 0.047(3) 0.012(2) 0.029(3) 0.006(3)
F7 0.088(6) 0.020(4) 0.083(6) 0.000 0.060(5) 0.000
F8 0.051(3) 0.081(4) 0.037(3) -0.007(3) 0.013(2) 0.007(3)
F9 0.042(3) 0.048(3) 0.074(4) 0.011(3) 0.041(3) 0.007(2)
F10 0.111(7) 0.024(4) 0.082(6) 0.000 0.072(5) 0.000
P9 0.149(8) 0.062(5) 0.189(10) -0.026(6) 0.131(8) -0.025(5)
F11 0.20(2) 0.057(11) 0.30(3) -0.042(14) 0.18(2) -0.040(12)
F12 0.129(9) 0.105(9) 0.159(10) -0.004(8) 0.073(8) -0.001(7)
F13 0.172(12) 0.163(13) 0.198(13) -0.004(9) 0.071(9) -0.004(9)
F14 0.157(10) 0.124(10) 0.148(10) 0.004(8) 0.076(8) -0.035(8)
F15 0.21(2) 0.17(2) 0.23(3) -0.083(18) 0.19(2) -0.077(17)
F16 0.110(14) 0.140(17) 0.116(15) -0.025(13) 0.003(11) 0.042(13)
P1 0.0212(8) 0.0257(10) 0.0166(8) -0.0023(7) 0.0099(7) 0.0022(7)
P2 0.0211(8) 0.0247(10) 0.0162(8) -0.0016(7) 0.0093(7) 0.0033(7)
P3 0.0242(9) 0.0212(10) 0.0196(8) -0.0017(7) 0.0097(7) 0.0004(7)
P4 0.0235(9) 0.0410(12) 0.0198(9) -0.0029(8) 0.0118(8) 0.0001(8)
P5 0.0197(8) 0.0231(10) 0.0157(8) 0.0013(7) 0.0076(7) 0.0008(7)
P6 0.0223(8) 0.0214(10) 0.0183(8) -0.0018(7) 0.0097(7) 0.0011(7)
P7 0.0539(13) 0.0253(11) 0.0355(11) 0.0024(9) 0.0256(10) -0.0007(10)
P8 0.0242(13) 0.0224(15) 0.0336(14) 0.000 0.0138(11) 0.000
Ag1 0.0300(3) 0.0277(3) 0.0195(3) -0.0011(2) 0.0072(2) 0.0087(2)
Ag2 0.0297(3) 0.0329(3) 0.0212(3) -0.0024(2) 0.0089(2) 0.0103(2)
Au1 0.02299(13) 0.02186(14) 0.01725(12) -0.00166(10) 0.00993(10) 0.00260(10)
Au2 0.02293(13) 0.02195(15) 0.01993(13) -0.00197(10) 0.01035(11) 0.00280(11)
Au3 0.01976(12) 0.02746(15) 0.01617(12) -0.00018(10) 0.00816(10) 0.00178(11)
Au4 0.02652(14) 0.03218(17) 0.02526(14) -0.00274(12) 0.00909(12) 0.01067(12)
Au5 0.03148(15) 0.02935(16) 0.01755(13) -0.00292(11) 0.00702(11) 0.00547(12)
Au6 0.02667(14) 0.04028(18) 0.01976(13) 0.00666(12) 0.00902(11) 0.01152(13)
C154 0.091(14) 0.103(12) 0.098(11) -0.003(10) 0.053(9) 0.004(10)
O9 0.091(10) 0.097(9) 0.105(10) -0.001(7) 0.065(8) -0.002(7)
C153 0.070(10) 0.069(10) 0.078(10) -0.001(8) 0.027(8) 0.008(8)
C155 0.091(12) 0.107(13) 0.108(13) 0.000(9) 0.040(9) 0.015(9)

loop_
_atom_type_symbol
_atom_type_description
_atom_type_scat_dispersion_real
_atom_type_scat_dispersion_imag
_atom_type_scat_source
C C 0.0033 0.0016 'International Tables Vol C Tables 4.2.6.8 and 6.1.1.4'
H H 0.0000 0.0000 'International Tables Vol C Tables 4.2.6.8 and 6.1.1.4'
O O 0.0106 0.0060 'International Tables Vol C Tables 4.2.6.8 and 6.1.1.4'
F F 0.0171 0.0103 'International Tables Vol C Tables 4.2.6.8 and 6.1.1.4'
P P 0.1023 0.0942 'International Tables Vol C Tables 4.2.6.8 and 6.1.1.4'
Ag Ag -0.8971 1.1015 'International Tables Vol C Tables 4.2.6.8 and 6.1.1.4'
Au Au -2.0133 8.8022 'International Tables Vol C Tables 4.2.6.8 and 6.1.1.4'

loop_
_geom_angle_atom_site_label_1
_geom_angle_atom_site_label_2
_geom_angle_atom_site_label_3
_geom_angle
_geom_angle_site_symmetry_1
_geom_angle_site_symmetry_3
C2 C1 Au4 173.5(7) . .
C2 C1 Ag1 88.3(5) . .
Au4 C1 Ag1 85.6(3) . .
C1 C2 C13 178.2(8) . .
C1 C2 Ag1 64.2(5) . .
C13 C2 Ag1 114.5(5) . .
C4 C3 Au4 177.2(7) . .
C4 C3 Ag2 90.1(5) . .
Au4 C3 Ag2 88.9(3) . .
C3 C4 C19 177.0(7) . .
C3 C4 Ag2 62.5(4) . .
C19 C4 Ag2 120.4(5) . .
C6 C5 Au5 173.4(7) . .
C6 C5 Ag1 98.0(6) . .
Au5 C5 Ag1 86.9(3) . .
C5 C6 C25 173.9(8) . .
C8 C7 Au5 168.6(6) . .
C8 C7 Ag2 109.1(5) . .
Au5 C7 Ag2 82.3(2) . .
C7 C8 C31 176.5(8) . .
C12 C11 Au6 177.7(6) . .
C12 C11 Ag2 97.2(5) . .
Au6 C11 Ag2 84.9(3) . .
C11 C12 C43 176.4(9) . .
C14 C13 C18 118.3(8) . .
C14 C13 C2 120.7(8) . .
C18 C13 C2 121.0(7) . .
C15 C14 C13 120.0(9) . .
C15 C14 H14 120.0 . .
C13 C14 H14 120.0 . .
C16 C15 C14 121.1(10) . .
C16 C15 H15 119.5 . .
C14 C15 H15 119.5 . .
C15 C16 C17 119.9(10) . .
C15 C16 H16 120.0 . .
C17 C16 H16 120.0 . .
C18 C17 C16 120.4(10) . .
C18 C17 H17 119.8 . .
C16 C17 H17 119.8 . .
C17 C18 C13 120.3(9) . .
C17 C18 H18 119.9 . .
C13 C18 H18 119.9 . .
C24 C19 C20 119.0(8) . .
C24 C19 C4 120.6(7) . .
C20 C19 C4 120.4(7) . .
C21 C20 C19 119.5(8) . .
C21 C20 H20 120.2 . .
C19 C20 H20 120.2 . .
C22 C21 C20 120.3(8) . .
C22 C21 H21 119.8 . .
C20 C21 H21 119.8 . .
C23 C22 C21 119.9(9) . .
C23 C22 H22 120.1 . .
C21 C22 H22 120.1 . .
C24 C23 C22 120.6(9) . .
C24 C23 H23 119.7 . .
C22 C23 H23 119.7 . .
C23 C24 C19 120.6(8) . .
C23 C24 H24 119.7 . .
C19 C24 H24 119.7 . .
C26 C25 C30 119.4(8) . .
C26 C25 C6 121.2(7) . .
C30 C25 C6 119.4(8) . .
C27 C26 C25 119.9(9) . .
C27 C26 H26 120.1 . .
C25 C26 H26 120.1 . .
C28 C27 C26 120.0(10) . .
C28 C27 H27 120.0 . .
C26 C27 H27 120.0 . .
C27 C28 C29 120.5(9) . .
C27 C28 H28 119.8 . .
C29 C28 H28 119.8 . .
C28 C29 C30 120.5(9) . .
C28 C29 H29 119.8 . .
C30 C29 H29 119.8 . .
C29 C30 C25 119.7(9) . .
C29 C30 H30 120.2 . .
C25 C30 H30 120.2 . .
C36 C31 C32 118.6(9) . .
C36 C31 C8 121.0(8) . .
C32 C31 C8 120.4(8) . .
C33 C32 C31 119.9(10) . .
C33 C32 H32 120.1 . .
C31 C32 H32 120.1 . .
C34 C33 C32 121.2(11) . .
C34 C33 H33 119.4 . .
C32 C33 H33 119.4 . .
C33 C34 C35 119.9(11) . .
C33 C34 H34 120.0 . .
C35 C34 H34 120.0 . .
C36 C35 C34 119.5(12) . .
C36 C35 H35 120.3 . .
C34 C35 H35 120.3 . .
C35 C36 C31 121.0(11) . .
C35 C36 H36 119.5 . .
C31 C36 H36 119.5 . .
C10 C9 Au6 177(3) . .
C10 C9 Ag1 96(2) . .
Au6 C9 Ag1 82.4(13) . .
C9 C10 C37 178.1(17) . .
C38 C37 C42 120.0 . .
C38 C37 C10 120.0(9) . .
C42 C37 C10 120.0(9) . .
C37 C38 C39 120.0 . .
C37 C38 H38 120.0 . .
C39 C38 H38 120.0 . .
C38 C39 C40 120.0 . .
C38 C39 H39 120.0 . .
C40 C39 H39 120.0 . .
C41 C40 C39 120.0 . .
C41 C40 H40 120.0 . .
C39 C40 H40 120.0 . .
C40 C41 C42 120.0 . .
C40 C41 H41 120.0 . .
C42 C41 H41 120.0 . .
C41 C42 C37 120.0 . .
C41 C42 H42 120.0 . .
C37 C42 H42 120.0 . .
C149 C148 H14P 109.5 . .
C149 C148 H14Q 109.5 . .
H14P C148 H14Q 109.5 . .
C149 C148 H14R 109.5 . .
H14P C148 H14R 109.5 . .
H14Q C148 H14R 109.5 . .
O6 C149 C148 121(3) . .
O6 C149 C150 120(2) . .
C148 C149 C150 119(3) . .
C149 C150 H15A 109.5 . .
C149 C150 H15B 109.5 . .
H15A C150 H15B 109.5 . .
C149 C150 H15C 109.5 . .
H15A C150 H15C 109.5 . .
H15B C150 H15C 109.5 . .
C10A C9A Au6 174(5) . .
C10A C9A Ag1 100(4) . .
Au6 C9A Ag1 84(2) . .
C9A C10A C37A 176(3) . .
C41A C42A C37A 120.0 . .
C41A C42A H42A 120.0 . .
C37A C42A H42A 120.0 . .
C40A C41A C42A 120.0 . .
C40A C41A H41A 120.0 . .
C42A C41A H41A 120.0 . .
C39A C40A C41A 120.0 . .
C39A C40A H40A 120.0 . .
C41A C40A H40A 120.0 . .
C40A C39A C38A 120.0 . .
C40A C39A H39A 120.0 . .
C38A C39A H39A 120.0 . .
C37A C38A C39A 120.0 . .
C37A C38A H38A 120.0 . .
C39A C38A H38A 120.0 . .
C38A C37A C42A 120.0 . .
C38A C37A C10A 121.6(16) . .
C42A C37A C10A 118.3(16) . .
C157 C156 H25D 109.5 . .
C157 C156 H25E 109.5 . .
H25D C156 H25E 109.5 . .
C157 C156 H25F 109.5 . .
H25D C156 H25F 109.5 . .
H25E C156 H25F 109.5 . .
O7 C157 C158 118(2) . .
O7 C157 C156 117(2) . .
C158 C157 C156 125(4) . .
C157 C158 H25G 109.5 . .
C157 C158 H25H 109.5 . .
H25G C158 H25H 109.5 . .
C157 C158 H25I 109.5 . .
H25G C158 H25I 109.5 . .
H25H C158 H25I 109.5 . .
C44 C43 C48 118.4(9) . .
C44 C43 C12 120.1(7) . .
C48 C43 C12 121.3(8) . .
C43 C44 C45 120.8(9) . .
C43 C44 H44 119.6 . .
C45 C44 H44 119.6 . .
C46 C45 C44 119.4(11) . .
C46 C45 H45 120.3 . .
C44 C45 H45 120.3 . .
C47 C46 C45 121.2(11) . .
C47 C46 H46 119.4 . .
C45 C46 H46 119.4 . .
C46 C47 C48 120.5(10) . .
C46 C47 H47 119.8 . .
C48 C47 H47 119.8 . .
C43 C48 C47 119.6(10) . .
C43 C48 H48 120.2 . .
C47 C48 H48 120.2 . .
C50 C49 C54 118.9(7) . .
C50 C49 P1 121.8(5) . .
C54 C49 P1 118.9(5) . .
C51 C50 C49 120.5(8) . .
C51 C50 H50 119.8 . .
C49 C50 H50 119.8 . .
C50 C51 C52 119.6(9) . .
C50 C51 H51 120.2 . .
C52 C51 H51 120.2 . .
C53 C52 C51 119.8(8) . .
C53 C52 H52 120.1 . .
C51 C52 H52 120.1 . .
C54 C53 C52 120.5(7) . .
C54 C53 H53 119.7 . .
C52 C53 H53 119.7 . .
C53 C54 C49 120.7(7) . .
C53 C54 H54 119.6 . .
C49 C54 H54 119.6 . .
C60 C55 C56 118.6(7) . .
C60 C55 P1 117.8(5) . .
C56 C55 P1 123.6(6) . .
C57 C56 C55 120.9(7) . .
C57 C56 H56 119.6 . .
C55 C56 H56 119.6 . .
C56 C57 C58 119.9(7) . .
C56 C57 H57 120.1 . .
C58 C57 H57 120.1 . .
C59 C58 C57 119.6(7) . .
C59 C58 H58 120.2 . .
C57 C58 H58 120.2 . .
C58 C59 C60 120.5(7) . .
C58 C59 H59 119.7 . .
C60 C59 H59 119.7 . .
C59 C60 C55 120.5(7) . .
C59 C60 H60 119.8 . .
C55 C60 H60 119.8 . .
C66 C61 C62 118.1(7) . .
C66 C61 P2 118.5(6) . .
C62 C61 P2 123.4(5) . .
C61 C62 C63 120.1(8) . .
C61 C62 H62 120.0 . .
C63 C62 H62 120.0 . .
C64 C63 C62 119.9(9) . .
C64 C63 H63 120.0 . .
C62 C63 H63 120.0 . .
C65 C64 C63 119.6(8) . .
C65 C64 H64 120.2 . .
C63 C64 H64 120.2 . .
C64 C65 C66 120.8(8) . .
C64 C65 H65 119.6 . .
C66 C65 H65 119.6 . .
C61 C66 C65 121.4(8) . .
C61 C66 H66 119.3 . .
C65 C66 H66 119.3 . .
C72 C67 C68 118.7(7) . .
C72 C67 P2 120.3(6) . .
C68 C67 P2 120.9(6) . .
C69 C68 C67 121.0(9) . .
C69 C68 H68 119.5 . .
C67 C68 H68 119.5 . .
C68 C69 C70 120.6(9) . .
C68 C69 H69 119.7 . .
C70 C69 H69 119.7 . .
C71 C70 C69 119.4(8) . .
C71 C70 H70 120.3 . .
C69 C70 H70 120.3 . .
C70 C71 C72 120.3(9) . .
C70 C71 H71 119.8 . .
C72 C71 H71 119.8 . .
C67 C72 C71 119.9(9) . .
C67 C72 H72 120.0 . .
C71 C72 H72 120.0 . .
C74 C73 C78 119.8(7) . .
C74 C73 P3 119.3(5) . .
C78 C73 P3 120.8(5) . .
C73 C74 C75 120.7(7) . .
C73 C74 H74 119.6 . .
C75 C74 H74 119.6 . .
C76 C75 C74 119.4(7) . .
C76 C75 H75 120.3 . .
C74 C75 H75 120.3 . .
C77 C76 C75 119.8(7) . .
C77 C76 H76 120.1 . .
C75 C76 H76 120.1 . .
C76 C77 C78 121.3(7) . .
C76 C77 H77 119.4 . .
C78 C77 H77 119.4 . .
C73 C78 C77 118.9(7) . .
C73 C78 H78 120.5 . .
C77 C78 H78 120.5 . .
C84 C79 C80 117.7(7) . .
C84 C79 P3 123.3(6) . .
C80 C79 P3 118.9(6) . .
C81 C80 C79 121.2(8) . .
C81 C80 H80 119.4 . .
C79 C80 H80 119.4 . .
C80 C81 C82 119.3(8) . .
C80 C81 H81 120.3 . .
C82 C81 H81 120.3 . .
C83 C82 C81 120.6(8) . .
C83 C82 H82 119.7 . .
C81 C82 H82 119.7 . .
C82 C83 C84 120.0(8) . .
C82 C83 H83 120.0 . .
C84 C83 H83 120.0 . .
C83 C84 C79 121.2(7) . .
C83 C84 H84 119.4 . .
C79 C84 H84 119.4 . .
C90 C85 C86 118.2(8) . .
C90 C85 P4 120.9(6) . .
C86 C85 P4 120.8(8) . .
C87 C86 C85 120.8(11) . .
C87 C86 H86 119.6 . .
C85 C86 H86 119.6 . .
C88 C87 C86 120.6(11) . .
C88 C87 H87 119.7 . .
C86 C87 H87 119.7 . .
C87 C88 C89 120.4(11) . .
C87 C88 H88 119.8 . .
C89 C88 H88 119.8 . .
C88 C89 C90 118.6(12) . .
C88 C89 H89 120.7 . .
C90 C89 H89 120.7 . .
C85 C90 C89 121.4(9) . .
C85 C90 H90 119.3 . .
C89 C90 H90 119.3 . .
C92 C91 C96 118.7(9) . .
C92 C91 P4 122.7(8) . .
C96 C91 P4 118.4(7) . .
C91 C92 C93 119.8(9) . .
C91 C92 H92 120.1 . .
C93 C92 H92 120.1 . .
C94 C93 C92 121.2(9) . .
C94 C93 H93 119.4 . .
C92 C93 H93 119.4 . .
C95 C94 C93 117.7(9) . .
C95 C94 H94 121.1 . .
C93 C94 H94 121.1 . .
C94 C95 C96 120.7(9) . .
C94 C95 H95 119.6 . .
C96 C95 H95 119.6 . .
C91 C96 C95 121.6(8) . .
C91 C96 H96 119.2 . .
C95 C96 H96 119.2 . .
C98 C97 C102 119.5(7) . .
C98 C97 P5 122.9(6) . .
C102 C97 P5 117.6(6) . .
C97 C98 C99 119.8(8) . .
C97 C98 H98 120.1 . .
C99 C98 H98 120.1 . .
C100 C99 C98 120.3(9) . .
C100 C99 H99 119.9 . .
C98 C99 H99 119.9 . .
C101 C100 C99 120.7(8) . .
C101 C100 H100 119.6 . .
C99 C100 H100 119.6 . .
C100 C101 C102 120.2(8) . .
C100 C101 H101 119.9 . .
C102 C101 H101 119.9 . .
C101 C102 C97 119.5(7) . .
C101 C102 H102 120.2 . .
C97 C102 H102 120.2 . .
C108 C103 C104 120.0(7) . .
C108 C103 P5 120.6(5) . .
C104 C103 P5 119.2(6) . .
C105 C104 C103 119.4(8) . .
C105 C104 H104 120.3 . .
C103 C104 H104 120.3 . .
C106 C105 C104 120.4(7) . .
C106 C105 H105 119.8 . .
C104 C105 H105 119.8 . .
C107 C106 C105 120.1(8) . .
C107 C106 H106 120.0 . .
C105 C106 H106 120.0 . .
C106 C107 C108 120.4(9) . .
C106 C107 H107 119.8 . .
C108 C107 H107 119.8 . .
C107 C108 C103 119.6(7) . .
C107 C108 H108 120.2 . .
C103 C108 H108 120.2 . .
C110 C109 C114 119.4(7) . .
C110 C109 P6 120.4(6) . .
C114 C109 P6 120.2(6) . .
C109 C110 C111 120.7(8) . .
C109 C110 H110 119.7 . .
C111 C110 H110 119.7 . .
C112 C111 C110 119.8(8) . .
C112 C111 H111 120.1 . .
C110 C111 H111 120.1 . .
C111 C112 C113 120.4(8) . .
C111 C112 H112 119.8 . .
C113 C112 H112 119.8 . .
C112 C113 C114 120.2(9) . .
C112 C113 H113 119.9 . .
C114 C113 H113 119.9 . .
C113 C114 C109 119.4(8) . .
C113 C114 H114 120.3 . .
C109 C114 H114 120.3 . .
C116 C115 C120 118.7(6) . .
C116 C115 P6 119.2(5) . .
C120 C115 P6 121.9(5) . .
C115 C116 C117 119.8(6) . .
C115 C116 H116 120.1 . .
C117 C116 H116 120.1 . .
C118 C117 C116 120.4(7) . .
C118 C117 H117 119.8 . .
C116 C117 H117 119.8 . .
C117 C118 C119 119.8(7) . .
C117 C118 H118 120.1 . .
C119 C118 H118 120.1 . .
C118 C119 C120 120.6(7) . .
C118 C119 H119 119.7 . .
C120 C119 H119 119.7 . .
C119 C120 C115 120.5(7) . .
C119 C120 H120 119.7 . .
C115 C120 H120 119.7 . .
C122 C121 P1 114.1(4) . .
C122 C121 H12A 108.7 . .
P1 C121 H12A 108.7 . .
C122 C121 H12B 108.7 . .
P1 C121 H12B 108.7 . .
H12A C121 H12B 107.6 . .
C123 C122 C121 112.6(5) . .
C123 C122 H12C 109.1 . .
C121 C122 H12C 109.1 . .
C123 C122 H12D 109.1 . .
C121 C122 H12D 109.1 . .
H12C C122 H12D 107.8 . .
C122 C123 C124 113.3(6) . .
C122 C123 H12E 108.9 . .
C124 C123 H12E 108.9 . .
C122 C123 H12F 108.9 . .
C124 C123 H12F 108.9 . .
H12E C123 H12F 107.7 . .
C123 C124 P2 111.9(5) . .
C123 C124 H12G 109.2 . .
P2 C124 H12G 109.2 . .
C123 C124 H12H 109.2 . .
P2 C124 H12H 109.2 . .
H12G C124 H12H 107.9 . .
C126 C125 P3 112.6(5) . .
C126 C125 H12I 109.1 . .
P3 C125 H12I 109.1 . .
C126 C125 H12J 109.1 . .
P3 C125 H12J 109.1 . .
H12I C125 H12J 107.8 . .
C125 C126 C127 112.4(6) . .
C125 C126 H12K 109.1 . .
C127 C126 H12K 109.1 . .
C125 C126 H12L 109.1 . .
C127 C126 H12L 109.1 . .
H12K C126 H12L 107.9 . .
C126 C127 C128 111.0(6) . .
C126 C127 H12M 109.4 . .
C128 C127 H12M 109.4 . .
C126 C127 H12N 109.4 . .
C128 C127 H12N 109.4 . .
H12M C127 H12N 108.0 . .
C127 C128 P4 112.2(5) . .
C127 C128 H12O 109.2 . .
P4 C128 H12O 109.2 . .
C127 C128 H12P 109.2 . .
P4 C128 H12P 109.2 . .
H12O C128 H12P 107.9 . .
C132 C129 P5 111.3(5) . .
C132 C129 H12Q 109.4 . .
P5 C129 H12Q 109.4 . .
C132 C129 H12R 109.4 . .
P5 C129 H12R 109.4 . .
H12Q C129 H12R 108.0 . .
C131 C130 P6 114.0(4) . .
C131 C130 H13A 108.8 . .
P6 C130 H13A 108.8 . .
C131 C130 H13B 108.8 . .
P6 C130 H13B 108.8 . .
H13A C130 H13B 107.6 . .
C132 C131 C130 114.5(6) 7_657 .
C132 C131 H13C 108.6 7_657 .
C130 C131 H13C 108.6 . .
C132 C131 H13D 108.6 7_657 .
C130 C131 H13D 108.6 . .
H13C C131 H13D 107.6 . .
C131 C132 C129 110.8(5) 7_657 .
C131 C132 H13E 109.5 7_657 .
C129 C132 H13E 109.5 . .
C131 C132 H13F 109.5 7_657 .
C129 C132 H13F 109.5 . .
H13E C132 H13F 108.1 . .
C134 C133 H13G 109.5 . .
C134 C133 H13H 109.5 . .
H13G C133 H13H 109.5 . .
C134 C133 H13I 109.5 . .
H13G C133 H13I 109.5 . .
H13H C133 H13I 109.5 . .
O1 C134 C133 122.1(9) . .
O1 C134 C135 120.4(8) . .
C133 C134 C135 117.5(8) . .
C134 C135 H13J 109.5 . .
C134 C135 H13K 109.5 . .
H13J C135 H13K 109.5 . .
C134 C135 H13L 109.5 . .
H13J C135 H13L 109.5 . .
H13K C135 H13L 109.5 . .
C137 C136 H13M 109.5 . .
C137 C136 H13N 109.5 . .
H13M C136 H13N 109.5 . .
C137 C136 H13O 109.5 . .
H13M C136 H13O 109.5 . .
H13N C136 H13O 109.5 . .
O2 C137 C138 121.7(10) . .
O2 C137 C136 122.3(11) . .
C138 C137 C136 116.0(10) . .
C137 C138 H13P 109.5 . .
C137 C138 H13Q 109.5 . .
H13P C138 H13Q 109.5 . .
C137 C138 H13R 109.5 . .
H13P C138 H13R 109.5 . .
H13Q C138 H13R 109.5 . .
C140 C139 H13S 109.5 . .
C140 C139 H13T 109.5 . .
H13S C139 H13T 109.5 . .
C140 C139 H13U 109.5 . .
H13S C139 H13U 109.5 . .
H13T C139 H13U 109.5 . .
O3 C140 C139 121.3(13) . .
O3 C140 C141 123.1(17) . .
C139 C140 C141 115.5(15) . .
C140 C141 H14A 109.5 . .
C140 C141 H14B 109.5 . .
H14A C141 H14B 109.5 . .
C140 C141 H14C 109.5 . .
H14A C141 H14C 109.5 . .
H14B C141 H14C 109.5 . .
C143 C142 H14D 109.5 . .
C143 C142 H14E 109.5 . .
H14D C142 H14E 109.5 . .
C143 C142 H14F 109.5 . .
H14D C142 H14F 109.5 . .
H14E C142 H14F 109.5 . .
O4 C143 C144 119.7(15) . .
O4 C143 C142 121.2(14) . .
C144 C143 C142 119.0(11) . .
C143 C144 H14G 109.5 . .
C143 C144 H14H 109.5 . .
H14G C144 H14H 109.5 . .
C143 C144 H14I 109.5 . .
H14G C144 H14I 109.5 . .
H14H C144 H14I 109.5 . .
C146 C145 H14J 109.5 . .
C146 C145 H14K 109.5 . .
H14J C145 H14K 109.5 . .
C146 C145 H14L 109.5 . .
H14J C145 H14L 109.5 . .
H14K C145 H14L 109.5 . .
O5 C146 C145 121.9(19) . .
O5 C146 C147 116.3(17) . .
C145 C146 C147 121.8(19) . .
C146 C147 H14M 109.5 . .
C146 C147 H14N 109.5 . .
H14M C147 H14N 109.5 . .
C146 C147 H14O 109.5 . .
H14M C147 H14O 109.5 . .
H14N C147 H14O 109.5 . .
C152 C151 H15D 109.5 . .
C152 C151 H15E 109.5 . .
H15D C151 H15E 109.5 . .
C152 C151 H15F 109.5 . .
H15D C151 H15F 109.5 . .
H15E C151 H15F 109.5 . .
O8 C152 C151 115.9(15) . .
O8 C152 C151 115.9(15) . 2_756
C151 C152 C151 128(3) . 2_756
F14 P9 F11 177.9(12) . .
F14 P9 F15 89.8(7) . .
F11 P9 F15 89.5(6) . .
F14 P9 F13 93.8(12) . .
F11 P9 F13 84.3(13) . .
F15 P9 F13 95.8(12) . .
F14 P9 F12 91.2(6) . .
F11 P9 F12 89.7(6) . .
F15 P9 F12 176.8(11) . .
F13 P9 F12 87.2(8) . .
F14 P9 F16 91.5(8) . .
F11 P9 F16 90.5(8) . .
F15 P9 F16 89.1(8) . .
F13 P9 F16 172.9(11) . .
F12 P9 F16 87.9(7) . .
C49 P1 C55 107.0(3) . .
C49 P1 C121 108.6(3) . .
C55 P1 C121 105.7(3) . .
C49 P1 Au1 106.6(2) . .
C55 P1 Au1 111.1(2) . .
C121 P1 Au1 117.4(2) . .
C61 P2 C124 107.1(3) . .
C61 P2 C67 106.2(3) . .
C124 P2 C67 103.3(3) . .
C61 P2 Au2 110.1(2) . .
C124 P2 Au2 117.0(2) . .
C67 P2 Au2 112.4(3) . .
C79 P3 C125 106.7(3) . .
C79 P3 C73 105.9(3) . .
C125 P3 C73 105.0(3) . .
C79 P3 Au2 114.4(2) . .
C125 P3 Au2 114.0(2) . .
C73 P3 Au2 110.1(2) . .
C85 P4 C128 105.0(4) . .
C85 P4 C91 105.1(5) . .
C128 P4 C91 107.2(4) . .
C85 P4 Au3 114.3(3) . .
C128 P4 Au3 117.4(2) . .
C91 P4 Au3 107.0(4) . .
C97 P5 C103 106.5(3) . .
C97 P5 C129 106.5(3) . .
C103 P5 C129 104.8(3) . .
C97 P5 Au3 107.6(2) . .
C103 P5 Au3 114.4(2) . .
C129 P5 Au3 116.4(2) . .
C115 P6 C109 104.9(3) . .
C115 P6 C130 107.8(3) . .
C109 P6 C130 104.5(3) . .
C115 P6 Au1 109.7(2) . .
C109 P6 Au1 114.0(2) . .
C130 P6 Au1 115.3(2) . .
F4 P7 F5 89.9(3) . .
F4 P7 F3 91.3(3) . .
F5 P7 F3 89.9(3) . .
F4 P7 F2 90.4(3) . .
F5 P7 F2 179.7(3) . .
F3 P7 F2 90.1(3) . .
F4 P7 F6 89.8(3) . .
F5 P7 F6 89.6(3) . .
F3 P7 F6 178.7(4) . .
F2 P7 F6 90.4(3) . .
F4 P7 F1 178.8(4) . .
F5 P7 F1 90.0(3) . .
F3 P7 F1 89.8(3) . .
F2 P7 F1 89.7(3) . .
F6 P7 F1 89.0(3) . .
F7 P8 F10 180.000(3) . .
F7 P8 F9 90.1(2) . .
F10 P8 F9 89.9(2) . .
F7 P8 F9 90.1(2) . 2_656
F10 P8 F9 89.9(2) . 2_656
F9 P8 F9 179.9(4) . 2_656
F7 P8 F8 90.3(2) . .
F10 P8 F8 89.7(2) . .
F9 P8 F8 89.6(3) . .
F9 P8 F8 90.4(3) 2_656 .
F7 P8 F8 90.3(2) . 2_656
F10 P8 F8 89.7(2) . 2_656
F9 P8 F8 90.4(3) . 2_656
F9 P8 F8 89.6(3) 2_656 2_656
F8 P8 F8 179.3(5) . 2_656
C5 Ag1 C9A 129.1(17) . .
C5 Ag1 C9 124.9(9) . .
C9A Ag1 C9 5(2) . .
C5 Ag1 C1 116.5(3) . .
C9A Ag1 C1 114.3(16) . .
C9 Ag1 C1 118.6(10) . .
C5 Ag1 C2 105.7(3) . .
C9A Ag1 C2 121(2) . .
C9 Ag1 C2 122.6(12) . .
C1 Ag1 C2 27.5(3) . .
C5 Ag1 Au6 102.9(2) . .
C9A Ag1 Au6 43(2) . .
C9 Ag1 Au6 43.9(12) . .
C1 Ag1 Au6 124.2(2) . .
C2 Ag1 Au6 148.50(17) . .
C5 Ag1 Au5 42.2(2) . .
C9A Ag1 Au5 124(2) . .
C9 Ag1 Au5 124.1(13) . .
C1 Ag1 Au5 101.38(19) . .
C2 Ag1 Au5 111.03(17) . .
Au6 Ag1 Au5 82.040(17) . .
C5 Ag1 Au4 119.7(2) . .
C9A Ag1 Au4 97.0(13) . .
C9 Ag1 Au4 102.3(7) . .
C1 Ag1 Au4 41.6(2) . .
C2 Ag1 Au4 69.08(18) . .
Au6 Ag1 Au4 85.375(17) . .
Au5 Ag1 Au4 82.023(16) . .
C3 Ag2 C7 119.7(2) . .
C3 Ag2 C11 127.7(3) . .
C7 Ag2 C11 112.6(2) . .
C3 Ag2 C4 27.4(3) . .
C7 Ag2 C4 120.6(2) . .
C11 Ag2 C4 118.8(2) . .
C3 Ag2 Au5 120.1(2) . .
C7 Ag2 Au5 43.41(19) . .
C11 Ag2 Au5 97.17(17) . .
C4 Ag2 Au5 142.32(16) . .
C3 Ag2 Au6 103.56(19) . .
C7 Ag2 Au6 122.28(18) . .
C11 Ag2 Au6 42.3(2) . .
C4 Ag2 Au6 115.39(15) . .
Au5 Ag2 Au6 83.116(17) . .
C3 Ag2 Au4 40.8(2) . .
C7 Ag2 Au4 104.48(18) . .
C11 Ag2 Au4 124.9(2) . .
C4 Ag2 Au4 68.16(18) . .
Au5 Ag2 Au4 82.784(17) . .
Au6 Ag2 Au4 83.627(17) . .
P6 Au1 P1 162.34(6) . .
P6 Au1 Au4 105.57(4) . .
P1 Au1 Au4 92.09(4) . .
P3 Au2 P2 169.42(6) . .
P3 Au2 Au5 99.22(4) . .
P2 Au2 Au5 89.95(4) . .
P4 Au3 P5 164.31(6) . .
P4 Au3 Au6 98.21(5) . .
P5 Au3 Au6 93.40(4) . .
C1 Au4 C3 177.2(3) . .
C1 Au4 Au1 88.2(2) . .
C3 Au4 Au1 93.9(2) . .
C1 Au4 Ag1 52.8(2) . .
C3 Au4 Ag1 124.8(2) . .
Au1 Au4 Ag1 140.452(16) . .
C1 Au4 Ag2 126.9(2) . .
C3 Au4 Ag2 50.3(2) . .
Au1 Au4 Ag2 133.340(16) . .
Ag1 Au4 Ag2 77.884(16) . .
C7 Au5 C5 176.5(3) . .
C7 Au5 Ag2 54.32(19) . .
C5 Au5 Ag2 128.7(2) . .
C7 Au5 Au2 88.20(19) . .
C5 Au5 Au2 88.3(2) . .
Ag2 Au5 Au2 136.605(17) . .
C7 Au5 Ag1 132.61(19) . .
C5 Au5 Ag1 50.9(2) . .
Ag2 Au5 Ag1 80.937(17) . .
Au2 Au5 Ag1 139.180(16) . .
C9A Au6 C11 176.9(16) . .
C9A Au6 C9 6(2) . .
C11 Au6 C9 176.9(9) . .
C9A Au6 Ag1 53.0(19) . .
C11 Au6 Ag1 126.4(2) . .
C9 Au6 Ag1 53.8(11) . .
C9A Au6 Au3 78.9(17) . .
C11 Au6 Au3 103.3(2) . .
C9 Au6 Au3 75.0(10) . .
Ag1 Au6 Au3 121.944(16) . .
C9A Au6 Ag2 124.8(17) . .
C11 Au6 Ag2 52.8(2) . .
C9 Au6 Ag2 129.1(10) . .
Ag1 Au6 Ag2 81.007(17) . .
Au3 Au6 Ag2 155.744(17) . .
C154 C154 O9 106(6) 2_755 .
C154 C154 O9 61(2) 2_755 2_755
O9 C154 O9 49.9(16) . 2_755
C154 C154 C155 110(10) 2_755 2_755
O9 C154 C155 91(2) . 2_755
O9 C154 C155 125(4) 2_755 2_755
C154 C154 C153 114(10) 2_755 .
O9 C154 C153 122(2) . .
O9 C154 C153 161(5) 2_755 .
C155 C154 C153 37.0(14) 2_755 .
C154 C154 C155 59(10) 2_755 .
O9 C154 C155 123(2) . .
O9 C154 C155 81.0(19) 2_755 .
C155 C154 C155 145(3) 2_755 .
C153 C154 C155 113(2) . .
C154 C154 C153 56(8) 2_755 2_755
O9 C154 C153 154(2) . 2_755
O9 C154 C153 105(2) 2_755 2_755
C155 C154 C153 112(3) 2_755 2_755
C153 C154 C153 84(2) . 2_755
C155 C154 C153 33.3(15) . 2_755
O9 O9 C154 70.8(19) 2_755 .
O9 O9 C154 59.3(15) 2_755 2_755
C154 O9 C154 13(5) . 2_755
O9 O9 C155 106.2(14) 2_755 2_755
C154 O9 C155 47(2) . 2_755
C154 O9 C155 52.7(11) 2_755 2_755
C155 C153 C154 64(3) 2_755 .
C155 C153 C154 64.2(16) 2_755 2_755
C154 C153 C154 10(4) . 2_755
C155 C153 C153 104(3) 2_755 2_755
C154 C153 C153 51.0(14) . 2_755
C154 C153 C153 44.8(12) 2_755 2_755
C155 C153 H15G 109.5 2_755 .
C154 C153 H15G 150.1 . .
C154 C153 H15G 160.2 2_755 .
C153 C153 H15G 146.2 2_755 .
C155 C153 H15H 109.5 2_755 .
C154 C153 H15H 99.9 . .
C154 C153 H15H 90.2 2_755 .
C153 C153 H15H 57.3 2_755 .
H15G C153 H15H 109.5 . .
C155 C153 H15I 109.5 2_755 .
C154 C153 H15I 53.4 . .
C154 C153 H15I 59.4 2_755 .
C153 C153 H15I 57.5 2_755 .
H15G C153 H15I 109.5 . .
H15H C153 H15I 109.5 . .
C153 C155 C154 79(3) 2_755 2_755
C153 C155 C154 82(2) 2_755 .
C154 C155 C154 12(5) 2_755 .
C153 C155 O9 115(3) 2_755 2_755
C154 C155 O9 41.8(10) 2_755 2_755
C154 C155 O9 46.3(13) . 2_755
C153 C155 H15J 109.5 2_755 .
C154 C155 H15J 106.8 2_755 .
C154 C155 H15J 116.5 . .
O9 C155 H15J 74.5 2_755 .
C153 C155 H15K 109.5 2_755 .
C154 C155 H15K 33.9 2_755 .
C154 C155 H15K 27.4 . .
O9 C155 H15K 36.1 2_755 .
H15J C155 H15K 109.5 . .
C153 C155 H15L 109.5 2_755 .
C154 C155 H15L 136.5 2_755 .
C154 C155 H15L 125.0 . .
O9 C155 H15L 131.2 2_755 .
H15J C155 H15L 109.5 . .
H15K C155 H15L 109.5 . .

loop_
_geom_bond_atom_site_label_1
_geom_bond_atom_site_label_2
_geom_bond_distance
_geom_bond_site_symmetry_2
C1 C2 1.225(11) .
C1 Au4 1.995(9) .
C1 Ag1 2.392(7) .
C2 C13 1.427(12) .
C2 Ag1 2.656(8) .
C3 C4 1.216(11) .
C3 Au4 1.994(9) .
C3 Ag2 2.347(7) .
C4 C19 1.440(11) .
C4 Ag2 2.646(7) .
C5 C6 1.198(11) .
C5 Au5 2.003(8) .
C5 Ag1 2.314(7) .
C6 C25 1.439(11) .
C7 C8 1.205(11) .
C7 Au5 1.993(8) .
C7 Ag2 2.355(7) .
C8 C31 1.434(12) .
C11 C12 1.213(11) .
C11 Au6 1.991(9) .
C11 Ag2 2.357(7) .
C12 C43 1.449(12) .
C13 C14 1.391(11) .
C13 C18 1.401(12) .
C14 C15 1.388(14) .
C14 H14 0.9500 .
C15 C16 1.349(15) .
C15 H15 0.9500 .
C16 C17 1.380(14) .
C16 H16 0.9500 .
C17 C18 1.375(12) .
C17 H17 0.9500 .
C18 H18 0.9500 .
C19 C24 1.391(11) .
C19 C20 1.404(11) .
C20 C21 1.390(11) .
C20 H20 0.9500 .
C21 C22 1.380(12) .
C21 H21 0.9500 .
C22 C23 1.380(13) .
C22 H22 0.9500 .
C23 C24 1.367(13) .
C23 H23 0.9500 .
C24 H24 0.9500 .
C25 C26 1.387(12) .
C25 C30 1.393(11) .
C26 C27 1.384(13) .
C26 H26 0.9500 .
C27 C28 1.370(14) .
C27 H27 0.9500 .
C28 C29 1.369(14) .
C28 H28 0.9500 .
C29 C30 1.375(12) .
C29 H29 0.9500 .
C30 H30 0.9500 .
C31 C36 1.365(14) .
C31 C32 1.397(12) .
C32 C33 1.363(13) .
C32 H32 0.9500 .
C33 C34 1.338(17) .
C33 H33 0.9500 .
C34 C35 1.390(18) .
C34 H34 0.9500 .
C35 C36 1.365(15) .
C35 H35 0.9500 .
C36 H36 0.9500 .
C9 C10 1.22(4) .
C9 Au6 2.03(5) .
C9 Ag1 2.36(4) .
C10 C37 1.45(2) .
C37 C38 1.3900 .
C37 C42 1.3900 .
C38 C39 1.3900 .
C38 H38 0.9500 .
C39 C40 1.3900 .
C39 H39 0.9500 .
C40 C41 1.3900 .
C40 H40 0.9500 .
C41 C42 1.3900 .
C41 H41 0.9500 .
C42 H42 0.9500 .
C148 C149 1.55(3) .
C148 H14P 0.9800 .
C148 H14Q 0.9800 .
C148 H14R 0.9800 .
C149 O6 1.21(3) .
C149 C150 1.57(4) .
C150 H15A 0.9800 .
C150 H15B 0.9800 .
C150 H15C 0.9800 .
C9A C10A 1.17(7) .
C9A Au6 1.97(9) .
C9A Ag1 2.33(6) .
C10A C37A 1.45(4) .
C42A C41A 1.3900 .
C42A C37A 1.3900 .
C42A H42A 0.9500 .
C41A C40A 1.3900 .
C41A H41A 0.9500 .
C40A C39A 1.3900 .
C40A H40A 0.9500 .
C39A C38A 1.3900 .
C39A H39A 0.9500 .
C38A C37A 1.3900 .
C38A H38A 0.9500 .
C156 C157 1.475(19) .
C156 H25D 0.9800 .
C156 H25E 0.9800 .
C156 H25F 0.9800 .
O7 C157 1.36(4) .
C157 C158 1.463(19) .
C158 H25G 0.9800 .
C158 H25H 0.9800 .
C158 H25I 0.9800 .
C43 C44 1.385(12) .
C43 C48 1.388(12) .
C44 C45 1.388(14) .
C44 H44 0.9500 .
C45 C46 1.374(16) .
C45 H45 0.9500 .
C46 C47 1.330(16) .
C46 H46 0.9500 .
C47 C48 1.412(15) .
C47 H47 0.9500 .
C48 H48 0.9500 .
C49 C50 1.388(10) .
C49 C54 1.397(9) .
C49 P1 1.811(7) .
C50 C51 1.379(12) .
C50 H50 0.9500 .
C51 C52 1.405(13) .
C51 H51 0.9500 .
C52 C53 1.368(13) .
C52 H52 0.9500 .
C53 C54 1.367(11) .
C53 H53 0.9500 .
C54 H54 0.9500 .
C55 C60 1.389(10) .
C55 C56 1.391(10) .
C55 P1 1.818(7) .
C56 C57 1.384(11) .
C56 H56 0.9500 .
C57 C58 1.392(11) .
C57 H57 0.9500 .
C58 C59 1.374(11) .
C58 H58 0.9500 .
C59 C60 1.387(10) .
C59 H59 0.9500 .
C60 H60 0.9500 .
C61 C66 1.373(10) .
C61 C62 1.385(11) .
C61 P2 1.808(7) .
C62 C63 1.398(11) .
C62 H62 0.9500 .
C63 C64 1.386(13) .
C63 H63 0.9500 .
C64 C65 1.341(14) .
C64 H64 0.9500 .
C65 C66 1.382(11) .
C65 H65 0.9500 .
C66 H66 0.9500 .
C67 C72 1.377(11) .
C67 C68 1.377(11) .
C67 P2 1.822(7) .
C68 C69 1.365(11) .
C68 H68 0.9500 .
C69 C70 1.369(14) .
C69 H69 0.9500 .
C70 C71 1.365(15) .
C70 H70 0.9500 .
C71 C72 1.396(11) .
C71 H71 0.9500 .
C72 H72 0.9500 .
C73 C74 1.381(10) .
C73 C78 1.388(10) .
C73 P3 1.827(7) .
C74 C75 1.394(10) .
C74 H74 0.9500 .
C75 C76 1.389(12) .
C75 H75 0.9500 .
C76 C77 1.366(11) .
C76 H76 0.9500 .
C77 C78 1.400(10) .
C77 H77 0.9500 .
C78 H78 0.9500 .
C79 C84 1.390(10) .
C79 C80 1.401(10) .
C79 P3 1.799(7) .
C80 C81 1.381(11) .
C80 H80 0.9500 .
C81 C82 1.384(13) .
C81 H81 0.9500 .
C82 C83 1.368(12) .
C82 H82 0.9500 .
C83 C84 1.382(11) .
C83 H83 0.9500 .
C84 H84 0.9500 .
C85 C90 1.379(12) .
C85 C86 1.388(11) .
C85 P4 1.807(8) .
C86 C87 1.381(15) .
C86 H86 0.9500 .
C87 C88 1.359(18) .
C87 H87 0.9500 .
C88 C89 1.388(17) .
C88 H88 0.9500 .
C89 C90 1.398(13) .
C89 H89 0.9500 .
C90 H90 0.9500 .
C91 C92 1.347(12) .
C91 C96 1.350(12) .
C91 P4 1.820(10) .
C92 C93 1.402(14) .
C92 H92 0.9500 .
C93 C94 1.373(13) .
C93 H93 0.9500 .
C94 C95 1.344(13) .
C94 H94 0.9500 .
C95 C96 1.388(12) .
C95 H95 0.9500 .
C96 H96 0.9500 .
C97 C98 1.382(11) .
C97 C102 1.415(10) .
C97 P5 1.807(8) .
C98 C99 1.386(12) .
C98 H98 0.9500 .
C99 C100 1.378(13) .
C99 H99 0.9500 .
C100 C101 1.369(12) .
C100 H100 0.9500 .
C101 C102 1.382(11) .
C101 H101 0.9500 .
C102 H102 0.9500 .
C103 C108 1.388(11) .
C103 C104 1.390(10) .
C103 P5 1.812(7) .
C104 C105 1.384(11) .
C104 H104 0.9500 .
C105 C106 1.377(13) .
C105 H105 0.9500 .
C106 C107 1.372(12) .
C106 H106 0.9500 .
C107 C108 1.384(11) .
C107 H107 0.9500 .
C108 H108 0.9500 .
C109 C110 1.375(10) .
C109 C114 1.403(11) .
C109 P6 1.819(7) .
C110 C111 1.394(11) .
C110 H110 0.9500 .
C111 C112 1.372(14) .
C111 H111 0.9500 .
C112 C113 1.378(13) .
C112 H112 0.9500 .
C113 C114 1.395(11) .
C113 H113 0.9500 .
C114 H114 0.9500 .
C115 C116 1.393(9) .
C115 C120 1.396(9) .
C115 P6 1.813(7) .
C116 C117 1.405(10) .
C116 H116 0.9500 .
C117 C118 1.372(11) .
C117 H117 0.9500 .
C118 C119 1.377(11) .
C118 H118 0.9500 .
C119 C120 1.382(10) .
C119 H119 0.9500 .
C120 H120 0.9500 .
C121 C122 1.535(9) .
C121 P1 1.835(6) .
C121 H12A 0.9900 .
C121 H12B 0.9900 .
C122 C123 1.535(9) .
C122 H12C 0.9900 .
C122 H12D 0.9900 .
C123 C124 1.536(9) .
C123 H12E 0.9900 .
C123 H12F 0.9900 .
C124 P2 1.815(6) .
C124 H12G 0.9900 .
C124 H12H 0.9900 .
C125 C126 1.515(9) .
C125 P3 1.804(7) .
C125 H12I 0.9900 .
C125 H12J 0.9900 .
C126 C127 1.529(9) .
C126 H12K 0.9900 .
C126 H12L 0.9900 .
C127 C128 1.537(10) .
C127 H12M 0.9900 .
C127 H12N 0.9900 .
C128 P4 1.814(7) .
C128 H12O 0.9900 .
C128 H12P 0.9900 .
C129 C132 1.530(10) .
C129 P5 1.825(6) .
C129 H12Q 0.9900 .
C129 H12R 0.9900 .
C130 C131 1.530(9) .
C130 P6 1.824(7) .
C130 H13A 0.9900 .
C130 H13B 0.9900 .
C131 C132 1.517(9) 7_657
C131 H13C 0.9900 .
C131 H13D 0.9900 .
C132 C131 1.517(9) 7_657
C132 H13E 0.9900 .
C132 H13F 0.9900 .
C133 C134 1.480(12) .
C133 H13G 0.9800 .
C133 H13H 0.9800 .
C133 H13I 0.9800 .
C134 O1 1.212(11) .
C134 C135 1.486(12) .
C135 H13J 0.9800 .
C135 H13K 0.9800 .
C135 H13L 0.9800 .
C136 C137 1.501(13) .
C136 H13M 0.9800 .
C136 H13N 0.9800 .
C136 H13O 0.9800 .
C137 O2 1.209(12) .
C137 C138 1.482(16) .
C138 H13P 0.9800 .
C138 H13Q 0.9800 .
C138 H13R 0.9800 .
C139 C140 1.47(2) .
C139 H13S 0.9800 .
C139 H13T 0.9800 .
C139 H13U 0.9800 .
C140 O3 1.216(18) .
C140 C141 1.497(16) .
C141 H14A 0.9800 .
C141 H14B 0.9800 .
C141 H14C 0.9800 .
C142 C143 1.468(19) .
C142 H14D 0.9800 .
C142 H14E 0.9800 .
C142 H14F 0.9800 .
C143 O4 1.183(14) .
C143 C144 1.445(16) .
C144 H14G 0.9800 .
C144 H14H 0.9800 .
C144 H14I 0.9800 .
C145 C146 1.35(2) .
C145 H14J 0.9800 .
C145 H14K 0.9800 .
C145 H14L 0.9800 .
C146 O5 1.24(2) .
C146 C147 1.49(2) .
C147 H14M 0.9800 .
C147 H14N 0.9800 .
C147 H14O 0.9800 .
C151 C152 1.440(15) .
C151 H15D 0.9800 .
C151 H15E 0.9800 .
C151 H15F 0.9800 .
C152 O8 1.189(19) .
C152 C151 1.440(15) 2_756
F1 P7 1.598(5) .
F2 P7 1.592(5) .
F3 P7 1.590(5) .
F4 P7 1.589(6) .
F5 P7 1.590(5) .
F6 P7 1.594(5) .
F7 P8 1.584(7) .
F8 P8 1.591(5) .
F9 P8 1.590(4) .
F10 P8 1.588(7) .
P9 F14 1.563(13) .
P9 F11 1.568(12) .
P9 F15 1.598(12) .
P9 F13 1.598(15) .
P9 F12 1.608(13) .
P9 F16 1.619(13) .
P1 Au1 2.3191(17) .
P2 Au2 2.3201(18) .
P3 Au2 2.3186(18) .
P4 Au3 2.3004(17) .
P5 Au3 2.3028(16) .
P6 Au1 2.3162(17) .
P8 F9 1.590(4) 2_656
P8 F8 1.591(5) 2_656
Ag1 Au6 2.9031(6) .
Ag1 Au5 2.9787(6) .
Ag1 Au4 2.9935(6) .
Ag2 Au5 2.8734(6) .
Ag2 Au6 2.9459(6) .
Ag2 Au4 3.0503(7) .
Au1 Au4 2.9244(4) .
Au2 Au5 2.9360(4) .
Au3 Au6 2.9409(4) .
C154 C154 0.32(11) 2_755
C154 O9 1.230(17) .
C154 O9 1.35(3) 2_755
C154 C155 1.35(4) 2_755
C154 C153 1.482(18) .
C154 C155 1.487(19) .
C154 C153 1.64(3) 2_755
O9 O9 1.10(3) 2_755
O9 C154 1.35(3) 2_755
O9 C155 1.85(3) 2_755
C153 C155 0.91(3) 2_755
C153 C154 1.64(3) 2_755
C153 C153 2.09(5) 2_755
C153 H15G 0.9800 .
C153 H15H 0.9800 .
C153 H15I 0.9800 .
C155 C153 0.91(3) 2_755
C155 C154 1.35(4) 2_755
C155 O9 1.85(3) 2_755
C155 H15J 0.9800 .
C155 H15K 0.9800 .
C155 H15L 0.9800 .
